data_4123434
loop_
_publ_author_name
'Kawakami, Takahiro'
'Murakami, Kei'
'Itami, Kenichiro'

_publ_section_title
;
 Catalytic C-h imidation of aromatic cores of functional molecules:
 ligand-accelerated cu catalysis and application to materials- and
 biology-oriented aromatics.
;
_journal_issue 7
_journal_name_full 'Journal of the American Chemical Society'
_journal_page_first 2460
_journal_page_last 2463
_journal_paper_doi 10.1021/ja5130012
_journal_volume 137
_journal_year 2015
_chemical_formula_sum 'C129 H77 Cl3 N4 O16 S8'
_chemical_formula_weight 2301.78
_chemical_name_systematic
; 
 ? 
;
_space_group_IT_number 4
_symmetry_cell_setting monoclinic
_symmetry_space_group_name_Hall 'P 2yb'
_symmetry_space_group_name_H-M 'P 1 21 1'
_atom_sites_solution_hydrogens geom
_atom_sites_solution_primary direct
_atom_sites_solution_secondary difmap
_audit_creation_method SHELXL-97
_cell_angle_alpha 90.00
_cell_angle_beta 115.7750(17)
_cell_angle_gamma 90.00
_cell_formula_units_Z 2
_cell_length_a 11.944(3)
_cell_length_b 37.285(8)
_cell_length_c 12.625(3)
_cell_measurement_reflns_used 10081
_cell_measurement_temperature 103(2)
_cell_measurement_theta_max 25.4
_cell_measurement_theta_min 3.1
_cell_volume 5063(2)
_computing_cell_refinement 'RIGAKU CrystalClear'
_computing_data_collection 'RIGAKU CrystalClear'
_computing_data_reduction 'RIGAKU CrystalClear'
_computing_molecular_graphics ORTEP-III
_computing_structure_refinement 'SHELXL-97 (Sheldrick, 1997)'
_computing_structure_solution SIR-97
_diffrn_ambient_temperature 103(2)
_diffrn_measured_fraction_theta_full 0.990
_diffrn_measured_fraction_theta_max 0.990
_diffrn_measurement_device_type
;
PILATUS 200K with MicroMax-007
;
_diffrn_measurement_method 'profile data from \w-scans'
_diffrn_radiation_monochromator graphite
_diffrn_radiation_source 'fine-focus sealed tube'
_diffrn_radiation_type MoK\a
_diffrn_radiation_wavelength 0.71075
_diffrn_reflns_av_R_equivalents 0.0251
_diffrn_reflns_av_sigmaI/netI 0.0228
_diffrn_reflns_limit_h_max 14
_diffrn_reflns_limit_h_min -14
_diffrn_reflns_limit_k_max 44
_diffrn_reflns_limit_k_min -44
_diffrn_reflns_limit_l_max 15
_diffrn_reflns_limit_l_min -15
_diffrn_reflns_number 54791
_diffrn_reflns_theta_full 25.00
_diffrn_reflns_theta_max 25.00
_diffrn_reflns_theta_min 3.12
_exptl_absorpt_coefficient_mu 0.333
_exptl_absorpt_correction_T_max 0.9836
_exptl_absorpt_correction_T_min 0.9365
_exptl_absorpt_correction_type multi-scan
_exptl_absorpt_process_details 'Jacobson, R. (1998) Private communication'
_exptl_crystal_colour Colorless
_exptl_crystal_density_diffrn 1.510
_exptl_crystal_density_method 'not measured'
_exptl_crystal_description Block
_exptl_crystal_F_000 2372
_exptl_crystal_size_max 0.20
_exptl_crystal_size_mid 0.10
_exptl_crystal_size_min 0.05
_refine_diff_density_max 0.828
_refine_diff_density_min -0.480
_refine_diff_density_rms 0.051
_refine_ls_abs_structure_details 'Flack H D (1983), Acta Cryst. A39, 876-881'
_refine_ls_abs_structure_Flack -0.01(3)
_refine_ls_extinction_method none
_refine_ls_goodness_of_fit_ref 1.027
_refine_ls_hydrogen_treatment constr
_refine_ls_matrix_type full
_refine_ls_number_parameters 1803
_refine_ls_number_reflns 17103
_refine_ls_number_restraints 1575
_refine_ls_restrained_S_all 0.984
_refine_ls_R_factor_all 0.0389
_refine_ls_R_factor_gt 0.0366
_refine_ls_shift/su_max 0.001
_refine_ls_shift/su_mean 0.000
_refine_ls_structure_factor_coef Fsqd
_refine_ls_weighting_details 'calc w=1/[\s^2^(Fo^2^)+(0.0375P)^2^+5.7175P] where P=(Fo^2^+2Fc^2^)/3'
_refine_ls_weighting_scheme calc
_refine_ls_wR_factor_gt 0.0868
_refine_ls_wR_factor_ref 0.0882
_reflns_number_gt 16417
_reflns_number_total 17103
_reflns_threshold_expression >2sigma(I)
_cod_data_source_file ja5130012_si_002.cif
_cod_data_source_block 1f
_cod_depositor_comments
;
The following automatic conversions were performed:
'_atom_site_symetry_multiplicity' tag replaced with
'_atom_site_symmetry_multiplicity'.

Automatic conversion script
Id: cif_correct_tags 1440 2010-10-19 06:21:57Z saulius 

The following automatic conversions were performed:

'_exptl_absorpt_correction_type' value 'Multi-scan' changed to
'multi-scan' according to
/usr/data/users/saulius/crontab/automatic-downloads/rss-feeds/ACS/lib/dictionaries/cif_core.dic
dictionary named 'cif_core.dic' version 2.4.2 from 2011-04-26.

Automatic conversion script
Id: cif_fix_values 3008 2015-01-20 13:52:24Z robertas 

 Adding full bibliography for 4123433--4123435.cif.
;
_cod_original_sg_symbol_H-M P21
_cod_database_code 4123434

loop_
_symmetry_equiv_pos_as_xyz
'x, y, z'
'-x, y+1/2, -z'

loop_
_atom_site_label
_atom_site_type_symbol
_atom_site_fract_x
_atom_site_fract_y
_atom_site_fract_z
_atom_site_U_iso_or_equiv
_atom_site_adp_type
_atom_site_occupancy
_atom_site_symmetry_multiplicity
_atom_site_calc_flag
_atom_site_refinement_flags
_atom_site_disorder_assembly
_atom_site_disorder_group
C1 C 0.5699(3) 0.29806(10) 0.1761(3) 0.0367(8) Uani 1 1 d . . .
C2 C 0.5812(3) 0.26546(9) 0.2469(3) 0.0348(8) Uani 1 1 d . . .
H1 H 0.5456 0.2436 0.2085 0.042 Uiso 1 1 calc R . .
C3 C 0.6422(3) 0.26649(10) 0.3666(4) 0.0407(9) Uani 1 1 d . . .
C4 C 0.7011(4) 0.23828(9) 0.4447(4) 0.0392(9) Uani 1 1 d . . .
H2 H 0.6782 0.2143 0.4194 0.047 Uiso 1 1 calc R . .
C5 C 0.7969(4) 0.24486(10) 0.5643(4) 0.0444(10) Uani 1 1 d . . .
H3 H 0.8351 0.2251 0.6144 0.053 Uiso 1 1 calc R . .
C6 C 0.8331(4) 0.27960(12) 0.6062(3) 0.0439(9) Uani 1 1 d . . .
C7 C 0.9439(3) 0.29122(12) 0.7004(3) 0.0416(9) Uani 1 1 d . . .
H4 H 0.9903 0.2748 0.7612 0.050 Uiso 1 1 calc R . .
C8 C 0.9892(4) 0.32789(12) 0.7067(3) 0.0475(11) Uani 1 1 d . . .
H5 H 1.0640 0.3349 0.7718 0.057 Uiso 1 1 calc R . .
C9 C 0.9239(4) 0.35310(11) 0.6181(3) 0.0442(9) Uani 1 1 d . . .
C10 C 0.9738(4) 0.38318(10) 0.5856(4) 0.0476(10) Uani 1 1 d . . .
H6 H 1.0485 0.3939 0.6410 0.057 Uiso 1 1 calc R . .
C11 C 0.9099(3) 0.39809(9) 0.4654(4) 0.0419(9) Uani 1 1 d . . .
H7 H 0.9452 0.4181 0.4442 0.050 Uiso 1 1 calc R . .
C12 C 0.7989(4) 0.38344(10) 0.3826(4) 0.0422(9) Uani 1 1 d . . .
C13 C 0.7488(4) 0.38607(10) 0.2603(4) 0.0464(10) Uani 1 1 d . . .
H8 H 0.7731 0.4055 0.2262 0.056 Uiso 1 1 calc R . .
C14 C 0.6595(3) 0.35953(10) 0.1825(3) 0.0350(8) Uani 1 1 d . . .
H9 H 0.6277 0.3622 0.0996 0.042 Uiso 1 1 calc R . .
C15 C 0.6208(3) 0.33074(10) 0.2282(3) 0.0396(9) Uani 1 1 d . . .
C16 C 0.6614(3) 0.33097(11) 0.3520(3) 0.0362(8) Uani 1 1 d . . .
C17 C 0.6716(3) 0.30120(10) 0.4167(4) 0.0372(9) Uani 1 1 d . . .
C18 C 0.7591(4) 0.30661(11) 0.5288(3) 0.0400(9) Uani 1 1 d . . .
C19 C 0.8065(3) 0.34211(12) 0.5369(3) 0.0424(10) Uani 1 1 d . . .
C20 C 0.7436(4) 0.35672(9) 0.4215(4) 0.0393(9) Uani 1 1 d . . .
N1 N 0.5162(2) 0.29410(7) 0.0509(2) 0.0213(5) Uani 1 1 d . . .
S1 S 0.60715(7) 0.278257(18) -0.01076(6) 0.01879(14) Uani 1 1 d . . .
O1 O 0.73076(18) 0.28646(5) 0.07301(18) 0.0231(4) Uani 1 1 d . . .
O2 O 0.5592(2) 0.29250(5) -0.12730(18) 0.0251(5) Uani 1 1 d . . .
C21 C 0.5862(3) 0.23163(7) -0.0174(2) 0.0174(6) Uani 1 1 d . . .
C22 C 0.4899(3) 0.21641(8) -0.1143(3) 0.0223(6) Uani 1 1 d . . .
H10 H 0.4366 0.2308 -0.1785 0.027 Uiso 1 1 calc R . .
C23 C 0.4731(3) 0.17969(9) -0.1152(3) 0.0256(7) Uani 1 1 d . . .
H11 H 0.4088 0.1686 -0.1816 0.031 Uiso 1 1 calc R . .
C24 C 0.5497(3) 0.15884(8) -0.0200(3) 0.0259(7) Uani 1 1 d . . .
H12 H 0.5352 0.1338 -0.0202 0.031 Uiso 1 1 calc R . .
C25 C 0.6462(3) 0.17428(8) 0.0746(3) 0.0252(7) Uani 1 1 d . . .
H13 H 0.6997 0.1598 0.1384 0.030 Uiso 1 1 calc R . .
C26 C 0.6657(3) 0.21110(8) 0.0770(3) 0.0237(6) Uani 1 1 d . . .
H14 H 0.7321 0.2220 0.1420 0.028 Uiso 1 1 calc R . .
S2 S 0.36671(7) 0.30583(2) -0.02960(6) 0.02274(16) Uani 1 1 d . . .
O3 O 0.3122(2) 0.30535(6) 0.0510(2) 0.0308(5) Uani 1 1 d . . .
O4 O 0.31819(19) 0.28355(6) -0.13148(19) 0.0276(5) Uani 1 1 d . . .
C27 C 0.3710(3) 0.35041(8) -0.0737(3) 0.0236(6) Uani 1 1 d . . .
C28 C 0.3658(3) 0.37838(9) -0.0027(3) 0.0304(7) Uani 1 1 d . . .
H15 H 0.3564 0.3737 0.0669 0.036 Uiso 1 1 calc R . .
C29 C 0.3747(3) 0.41298(9) -0.0360(4) 0.0411(9) Uani 1 1 d . . .
H16 H 0.3717 0.4325 0.0111 0.049 Uiso 1 1 calc R . .
C30 C 0.3880(4) 0.41951(9) -0.1384(4) 0.0439(9) Uani 1 1 d . . .
H17 H 0.3943 0.4435 -0.1605 0.053 Uiso 1 1 calc R . .
C31 C 0.3922(4) 0.39175(10) -0.2080(3) 0.0432(9) Uani 1 1 d . . .
H18 H 0.4004 0.3966 -0.2781 0.052 Uiso 1 1 calc R . .
C32 C 0.3844(3) 0.35682(9) -0.1760(3) 0.0313(7) Uani 1 1 d . . .
H19 H 0.3881 0.3374 -0.2232 0.038 Uiso 1 1 calc R . .
C33 C -0.0187(5) 0.68663(17) -0.1983(5) 0.0149(11) Uani 0.635(4) 1 d PU A 1
C34 C -0.0048(6) 0.71883(19) -0.1398(5) 0.0209(14) Uani 0.635(4) 1 d PU A 1
H20 H -0.0429 0.7398 -0.1831 0.025 Uiso 0.635(4) 1 calc PR A 1
C35 C 0.0668(4) 0.72108(12) -0.0138(4) 0.0180(10) Uani 0.635(4) 1 d PU A 1
C36 C 0.1279(5) 0.75090(16) 0.0620(5) 0.0199(11) Uani 0.635(4) 1 d PU A 1
H21 H 0.1008 0.7745 0.0346 0.024 Uiso 0.635(4) 1 calc PR A 1
C37 C 0.2234(7) 0.74664(19) 0.1719(6) 0.0221(15) Uani 0.635(4) 1 d PU A 1
H22 H 0.2613 0.7673 0.2175 0.027 Uiso 0.635(4) 1 calc PR A 1
C38 C 0.2684(4) 0.71104(13) 0.2208(4) 0.0189(10) Uani 0.635(4) 1 d PU A 1
C39 C 0.3867(5) 0.70017(16) 0.3119(4) 0.0222(11) Uani 0.635(4) 1 d PU A 1
H23 H 0.4378 0.7174 0.3671 0.027 Uiso 0.635(4) 1 calc PR A 1
C40 C 0.4274(8) 0.6651(2) 0.3208(8) 0.0237(16) Uani 0.635(4) 1 d PU A 1
H24 H 0.5058 0.6590 0.3827 0.028 Uiso 0.635(4) 1 calc PR A 1
C41 C 0.3555(5) 0.63730(14) 0.2395(4) 0.0194(11) Uani 0.635(4) 1 d PU A 1
C42 C 0.3936(5) 0.60325(15) 0.2082(5) 0.0229(11) Uani 0.635(4) 1 d PU A 1
H25 H 0.4684 0.5923 0.2624 0.027 Uiso 0.635(4) 1 calc PR A 1
C43 C 0.3246(6) 0.58668(18) 0.1027(6) 0.0210(14) Uani 0.635(4) 1 d PU A 1
H26 H 0.3539 0.5649 0.0849 0.025 Uiso 0.635(4) 1 calc PR A 1
C44 C 0.2076(5) 0.60166(13) 0.0174(5) 0.0184(10) Uani 0.635(4) 1 d PU A 1
C45 C 0.1440(5) 0.59561(13) -0.1076(5) 0.0173(10) Uani 0.635(4) 1 d PU A 1
H27 H 0.1605 0.5742 -0.1391 0.021 Uiso 0.635(4) 1 calc PR A 1
C46 C 0.0597(5) 0.62004(16) -0.1834(5) 0.0166(12) Uani 0.635(4) 1 d PU A 1
H28 H 0.0203 0.6150 -0.2653 0.020 Uiso 0.635(4) 1 calc PR A 1
C47 C 0.0305(4) 0.65279(12) -0.1405(4) 0.0158(10) Uani 0.635(4) 1 d PU A 1
C48 C 0.0793(5) 0.6553(2) -0.0187(5) 0.0134(11) Uani 0.635(4) 1 d PU A 1
C49 C 0.0967(5) 0.68819(15) 0.0421(7) 0.0136(10) Uani 0.635(4) 1 d PU A 1
C50 C 0.1939(6) 0.68337(17) 0.1562(6) 0.0147(12) Uani 0.635(4) 1 d PU A 1
C51 C 0.2371(5) 0.64783(18) 0.1657(5) 0.0144(11) Uani 0.635(4) 1 d PU A 1
C52 C 0.1643(6) 0.63000(14) 0.0561(7) 0.0156(10) Uani 0.635(4) 1 d PU A 1
N2 N -0.0814(2) 0.68639(6) -0.32844(19) 0.0192(5) Uani 1 1 d . . .
S3 S -0.00188(7) 0.696892(19) -0.40771(6) 0.02005(15) Uani 1 1 d . A .
O5 O 0.12540(19) 0.69112(6) -0.32766(17) 0.0247(5) Uani 1 1 d . . .
O6 O -0.0576(2) 0.67777(6) -0.51552(18) 0.0293(5) Uani 1 1 d . . .
C53 C -0.0271(3) 0.74330(8) -0.4352(3) 0.0214(6) Uani 1 1 d . . .
C54 C -0.1246(3) 0.75487(8) -0.5374(3) 0.0264(7) Uani 1 1 d . A .
H29 H -0.1761 0.7381 -0.5945 0.032 Uiso 1 1 calc R . .
C55 C -0.1460(3) 0.79127(9) -0.5551(3) 0.0325(8) Uani 1 1 d . . .
H30 H -0.2118 0.7996 -0.6259 0.039 Uiso 1 1 calc R A .
C56 C -0.0732(3) 0.81553(9) -0.4718(3) 0.0328(8) Uani 1 1 d . A .
H31 H -0.0921 0.8404 -0.4829 0.039 Uiso 1 1 calc R . .
C57 C 0.0280(3) 0.80377(9) -0.3710(3) 0.0303(7) Uani 1 1 d . . .
H32 H 0.0808 0.8207 -0.3156 0.036 Uiso 1 1 calc R A .
C58 C 0.0525(3) 0.76718(8) -0.3509(3) 0.0239(6) Uani 1 1 d . A .
H33 H 0.1210 0.7588 -0.2822 0.029 Uiso 1 1 calc R . .
S4 S -0.23495(6) 0.678630(18) -0.39122(6) 0.01931(14) Uani 1 1 d . A .
O7 O -0.28539(19) 0.69576(5) -0.50356(17) 0.0246(4) Uani 1 1 d . . .
O8 O -0.27768(19) 0.68825(6) -0.30578(18) 0.0283(5) Uani 1 1 d . . .
C59 C -0.2505(2) 0.63190(8) -0.4114(2) 0.0188(6) Uani 1 1 d . . .
C60 C -0.2583(3) 0.61741(7) -0.5155(2) 0.0180(6) Uani 1 1 d . A .
H34 H -0.2541 0.6323 -0.5746 0.022 Uiso 1 1 calc R . .
C61 C -0.2724(3) 0.58052(8) -0.5313(3) 0.0240(6) Uani 1 1 d . . .
H35 H -0.2797 0.5700 -0.6026 0.029 Uiso 1 1 calc R A .
C62 C -0.2756(3) 0.55922(9) -0.4441(3) 0.0300(7) Uani 1 1 d . A .
H36 H -0.2870 0.5341 -0.4563 0.036 Uiso 1 1 calc R . .
C63 C -0.2625(3) 0.57386(9) -0.3382(3) 0.0357(8) Uani 1 1 d . . .
H37 H -0.2606 0.5587 -0.2770 0.043 Uiso 1 1 calc R A .
C64 C -0.2522(3) 0.61062(9) -0.3225(3) 0.0271(7) Uani 1 1 d . A .
H38 H -0.2463 0.6211 -0.2517 0.033 Uiso 1 1 calc R . .
C65 C -0.0553(3) 0.56987(9) 0.3005(3) 0.0295(7) Uani 1 1 d . . .
C66 C -0.0755(3) 0.53692(9) 0.3472(3) 0.0255(7) Uani 1 1 d . . .
H39 H -0.1333 0.5199 0.2968 0.031 Uiso 1 1 calc R . .
C67 C -0.0088(3) 0.52973(9) 0.4690(3) 0.0304(7) Uani 1 1 d . . .
C68 C 0.0207(3) 0.49663(9) 0.5312(3) 0.0326(8) Uani 1 1 d . . .
H40 H -0.0281 0.4762 0.4937 0.039 Uiso 1 1 calc R . .
C69 C 0.1181(3) 0.49218(8) 0.6455(3) 0.0256(7) Uani 1 1 d . . .
H41 H 0.1336 0.4692 0.6816 0.031 Uiso 1 1 calc R . .
C70 C 0.1937(3) 0.52227(9) 0.7072(3) 0.0330(8) Uani 1 1 d . . .
C71 C 0.3136(3) 0.52352(10) 0.8032(3) 0.0366(8) Uani 1 1 d . . .
H42 H 0.3417 0.5035 0.8546 0.044 Uiso 1 1 calc R . .
C72 C 0.3925(3) 0.55342(9) 0.8248(3) 0.0317(7) Uani 1 1 d . . .
H43 H 0.4728 0.5526 0.8890 0.038 Uiso 1 1 calc R . .
C73 C 0.3566(3) 0.58469(9) 0.7545(3) 0.0341(8) Uani 1 1 d . . .
C74 C 0.4281(3) 0.61190(10) 0.7357(3) 0.0342(8) Uani 1 1 d . . .
H44 H 0.5112 0.6156 0.7929 0.041 Uiso 1 1 calc R . .
C75 C 0.3792(3) 0.63416(9) 0.6327(3) 0.0343(8) Uani 1 1 d . . .
H45 H 0.4309 0.6521 0.6235 0.041 Uiso 1 1 calc R . .
C76 C 0.2554(3) 0.63015(9) 0.5439(3) 0.0336(8) Uani 1 1 d . . .
C77 C 0.2044(4) 0.64083(9) 0.4259(3) 0.0343(8) Uani 1 1 d . . .
H46 H 0.2437 0.6593 0.4027 0.041 Uiso 1 1 calc R . .
C78 C 0.0914(3) 0.62399(9) 0.3373(3) 0.0309(8) Uani 1 1 d . . .
H47 H 0.0590 0.6313 0.2575 0.037 Uiso 1 1 calc R . .
C79 C 0.0306(3) 0.59685(9) 0.3708(3) 0.0280(7) Uani 1 1 d . . .
C80 C 0.0752(3) 0.59101(9) 0.4903(3) 0.0298(8) Uani 1 1 d . . .
C81 C 0.0571(3) 0.55817(9) 0.5399(3) 0.0289(7) Uani 1 1 d . . .
C82 C 0.1553(3) 0.55555(8) 0.6522(3) 0.0259(7) Uani 1 1 d . . .
C83 C 0.2304(3) 0.58516(9) 0.6730(3) 0.0290(7) Uani 1 1 d . . .
C84 C 0.1837(3) 0.60692(9) 0.5754(3) 0.0311(8) Uani 1 1 d . . .
N3 N -0.1234(2) 0.57625(7) 0.1717(2) 0.0212(5) Uani 1 1 d . . .
S5 S -0.07336(6) 0.557605(19) 0.07825(6) 0.01988(15) Uani 1 1 d . . .
O9 O 0.05618(18) 0.55085(6) 0.14922(18) 0.0250(5) Uani 1 1 d . . .
O10 O -0.1148(2) 0.58031(6) -0.02251(18) 0.0254(5) Uani 1 1 d . . .
C85 C -0.1496(3) 0.51596(8) 0.0365(2) 0.0189(6) Uani 1 1 d . . .
C86 C -0.0904(3) 0.48527(8) 0.0975(3) 0.0237(6) Uani 1 1 d . . .
H48 H -0.0103 0.4869 0.1619 0.028 Uiso 1 1 calc R . .
C87 C -0.1488(3) 0.45230(8) 0.0638(3) 0.0256(7) Uani 1 1 d . . .
H49 H -0.1093 0.4312 0.1054 0.031 Uiso 1 1 calc R . .
C88 C -0.2655(3) 0.45024(9) -0.0312(3) 0.0283(7) Uani 1 1 d . . .
H50 H -0.3054 0.4276 -0.0547 0.034 Uiso 1 1 calc R . .
C89 C -0.3238(3) 0.48091(9) -0.0917(3) 0.0278(7) Uani 1 1 d . . .
H51 H -0.4038 0.4793 -0.1562 0.033 Uiso 1 1 calc R . .
C90 C -0.2662(3) 0.51411(8) -0.0589(3) 0.0226(6) Uani 1 1 d . . .
H52 H -0.3058 0.5352 -0.1007 0.027 Uiso 1 1 calc R . .
S6 S -0.25523(6) 0.600865(19) 0.12275(6) 0.01960(15) Uani 1 1 d . . .
O11 O -0.33840(18) 0.58637(6) 0.01184(18) 0.0253(5) Uani 1 1 d . . .
O12 O -0.28758(18) 0.60110(6) 0.21869(18) 0.0241(4) Uani 1 1 d . . .
C91 C -0.2166(3) 0.64476(8) 0.1023(2) 0.0192(6) Uani 1 1 d . . .
C92 C -0.2456(3) 0.65687(9) -0.0116(3) 0.0237(6) Uani 1 1 d . . .
H53 H -0.2793 0.6410 -0.0767 0.028 Uiso 1 1 calc R . .
C93 C -0.2242(3) 0.69236(9) -0.0273(3) 0.0281(7) Uani 1 1 d . . .
H54 H -0.2434 0.7010 -0.1040 0.034 Uiso 1 1 calc R . .
C94 C -0.1747(3) 0.71566(9) 0.0686(3) 0.0285(7) Uani 1 1 d . . .
H55 H -0.1608 0.7401 0.0569 0.034 Uiso 1 1 calc R . .
C95 C -0.1459(3) 0.70324(8) 0.1800(3) 0.0271(7) Uani 1 1 d . . .
H56 H -0.1114 0.7192 0.2451 0.033 Uiso 1 1 calc R . .
C96 C -0.1669(3) 0.66782(8) 0.1981(3) 0.0234(6) Uani 1 1 d . . .
H57 H -0.1475 0.6593 0.2751 0.028 Uiso 1 1 calc R . .
C97 C 0.2044(4) 0.42196(12) 0.2078(4) 0.0169(9) Uani 0.746(3) 1 d PU B 1
C98 C 0.2220(4) 0.45402(13) 0.1634(4) 0.0174(10) Uani 0.746(3) 1 d PU B 1
H58 H 0.2775 0.4713 0.2151 0.021 Uiso 0.746(3) 1 calc PR B 1
C99 C 0.1567(3) 0.46190(10) 0.0387(3) 0.0185(9) Uani 0.746(3) 1 d PU B 1
C100 C 0.1261(4) 0.49601(11) -0.0204(4) 0.0201(9) Uani 0.746(3) 1 d PU B 1
H59 H 0.1720 0.5167 0.0186 0.024 Uiso 0.746(3) 1 calc PR B 1
C101 C 0.0323(6) 0.49935(19) -0.1319(6) 0.0250(14) Uani 0.746(3) 1 d PU B 1
H60 H 0.0162 0.5222 -0.1689 0.030 Uiso 0.746(3) 1 calc PR B 1
C102 C -0.0435(4) 0.46876(11) -0.1955(4) 0.0236(9) Uani 0.746(3) 1 d PU B 1
C103 C -0.1663(4) 0.46814(14) -0.2905(4) 0.0281(10) Uani 0.746(3) 1 d PU B 1
H61 H -0.1963 0.4889 -0.3381 0.034 Uiso 0.746(3) 1 calc PR B 1
C104 C -0.2429(7) 0.43829(16) -0.3152(7) 0.0273(14) Uani 0.746(3) 1 d PU B 1
H62 H -0.3232 0.4390 -0.3795 0.033 Uiso 0.746(3) 1 calc PR B 1
C105 C -0.2027(4) 0.40607(12) -0.2451(3) 0.0231(9) Uani 0.746(3) 1 d PU B 1
C106 C -0.2741(4) 0.37748(13) -0.2271(4) 0.0292(10) Uani 0.746(3) 1 d PU B 1
H63 H -0.3565 0.3734 -0.2852 0.035 Uiso 0.746(3) 1 calc PR B 1
C107 C -0.2280(6) 0.35600(19) -0.1297(6) 0.0287(14) Uani 0.746(3) 1 d PU B 1
H64 H -0.2796 0.3379 -0.1214 0.034 Uiso 0.746(3) 1 calc PR B 1
C108 C -0.1012(4) 0.36022(11) -0.0382(4) 0.0206(9) Uani 0.746(3) 1 d PU B 1
C109 C -0.0496(4) 0.35017(11) 0.0841(4) 0.0238(9) Uani 0.746(3) 1 d PU B 1
H65 H -0.0897 0.3321 0.1081 0.029 Uiso 0.746(3) 1 calc PR B 1
C110 C 0.0578(4) 0.36628(11) 0.1683(4) 0.0200(9) Uani 0.746(3) 1 d PU B 1
H66 H 0.0897 0.3586 0.2478 0.024 Uiso 0.746(3) 1 calc PR B 1
C111 C 0.1211(3) 0.39418(10) 0.1375(3) 0.0169(8) Uani 0.746(3) 1 d PU B 1
C112 C 0.0795(5) 0.40017(16) 0.0186(4) 0.0169(9) Uani 0.746(3) 1 d PU B 1
C113 C 0.0971(4) 0.43257(15) -0.0275(5) 0.0161(8) Uani 0.746(3) 1 d PU B 1
C114 C -0.0010(5) 0.43648(13) -0.1444(5) 0.0176(10) Uani 0.746(3) 1 d PU B 1
C115 C -0.0780(4) 0.40571(15) -0.1671(4) 0.0185(9) Uani 0.746(3) 1 d PU B 1
C116 C -0.0287(5) 0.38339(11) -0.0659(5) 0.0190(8) Uani 0.746(3) 1 d PU B 1
N4 N 0.2681(2) 0.41589(6) 0.3348(2) 0.0204(5) Uani 1 1 d . . .
S7 S 0.21292(7) 0.435819(19) 0.42244(6) 0.02119(15) Uani 1 1 d . B .
O13 O 0.08502(18) 0.44181(6) 0.34641(18) 0.0249(5) Uani 1 1 d . . .
O14 O 0.2486(2) 0.41404(6) 0.52437(19) 0.0322(5) Uani 1 1 d . . .
C117 C 0.2873(3) 0.47790(8) 0.4629(2) 0.0204(6) Uani 1 1 d . . .
C118 C 0.2319(3) 0.50735(8) 0.3927(3) 0.0220(6) Uani 1 1 d . B .
H67 H 0.1545 0.5049 0.3253 0.026 Uiso 1 1 calc R . .
C119 C 0.2907(3) 0.54059(8) 0.4221(3) 0.0261(7) Uani 1 1 d . . .
H68 H 0.2543 0.5609 0.3739 0.031 Uiso 1 1 calc R B .
C120 C 0.4016(3) 0.54392(9) 0.5211(3) 0.0285(7) Uani 1 1 d . B .
H69 H 0.4418 0.5666 0.5410 0.034 Uiso 1 1 calc R . .
C121 C 0.4554(3) 0.51431(9) 0.5924(3) 0.0303(7) Uani 1 1 d . . .
H70 H 0.5317 0.5169 0.6609 0.036 Uiso 1 1 calc R B .
C122 C 0.3985(3) 0.48104(9) 0.5642(3) 0.0271(7) Uani 1 1 d . B .
H71 H 0.4346 0.4608 0.6128 0.033 Uiso 1 1 calc R . .
S8 S 0.41044(6) 0.396563(19) 0.38719(6) 0.02180(16) Uani 1 1 d . B .
O15 O 0.44616(19) 0.40018(6) 0.29360(19) 0.0276(5) Uani 1 1 d . . .
O16 O 0.4820(2) 0.41223(6) 0.49944(19) 0.0332(5) Uani 1 1 d . . .
C123 C 0.3906(3) 0.35055(8) 0.4064(3) 0.0212(6) Uani 1 1 d . . .
C124 C 0.3500(3) 0.32798(9) 0.3103(3) 0.0272(7) Uani 1 1 d . B .
H72 H 0.3284 0.3371 0.2337 0.033 Uiso 1 1 calc R . .
C125 C 0.3414(3) 0.29182(9) 0.3282(3) 0.0319(8) Uani 1 1 d . . .
H73 H 0.3115 0.2758 0.2633 0.038 Uiso 1 1 calc R B .
C126 C 0.3767(3) 0.27883(9) 0.4415(3) 0.0384(9) Uani 1 1 d . B .
H74 H 0.3722 0.2538 0.4537 0.046 Uiso 1 1 calc R . .
C127 C 0.4178(3) 0.30169(9) 0.5359(3) 0.0349(8) Uani 1 1 d . . .
H75 H 0.4416 0.2925 0.6128 0.042 Uiso 1 1 calc R B .
C128 C 0.4248(3) 0.33782(9) 0.5194(3) 0.0275(7) Uani 1 1 d . B .
H76 H 0.4525 0.3538 0.5844 0.033 Uiso 1 1 calc R . .
C129 C -0.0106(9) 0.6700(3) -0.2148(9) 0.016(2) Uani 0.365(4) 1 d PU A 2
C130 C 0.0375(8) 0.6358(3) -0.2006(9) 0.0130(19) Uani 0.365(4) 1 d PU A 2
H77 H 0.0224 0.6221 -0.2689 0.016 Uiso 0.365(4) 1 calc PR A 2
C131 C 0.1082(7) 0.6200(2) -0.0893(8) 0.0181(16) Uani 0.365(4) 1 d PU A 2
C132 C 0.1970(10) 0.5911(3) -0.0519(12) 0.0235(19) Uani 0.365(4) 1 d PU A 2
H78 H 0.1913 0.5736 -0.1087 0.028 Uiso 0.365(4) 1 calc PR A 2
C133 C 0.2861(12) 0.5872(3) 0.0562(10) 0.021(2) Uani 0.365(4) 1 d PU A 2
H79 H 0.3393 0.5670 0.0726 0.026 Uiso 0.365(4) 1 calc PR A 2
C134 C 0.3067(8) 0.6122(2) 0.1510(7) 0.0246(17) Uani 0.365(4) 1 d PDU A 2
C135 C 0.4145(10) 0.6213(3) 0.2526(8) 0.0254(18) Uani 0.365(4) 1 d PDU A 2
H80 H 0.4788 0.6039 0.2851 0.030 Uiso 0.365(4) 1 calc PR A 2
C136 C 0.4312(17) 0.6543(3) 0.3073(15) 0.026(3) Uani 0.365(4) 1 d PDU A 2
H81 H 0.5056 0.6584 0.3766 0.031 Uiso 0.365(4) 1 calc PR A 2
C137 C 0.3411(9) 0.6828(3) 0.2642(8) 0.0266(17) Uani 0.365(4) 1 d PDU A 2
C138 C 0.3496(9) 0.7204(3) 0.2793(8) 0.0278(18) Uani 0.365(4) 1 d PDU A 2
H82 H 0.4188 0.7303 0.3444 0.033 Uiso 0.365(4) 1 calc PR A 2
C139 C 0.2612(11) 0.7429(4) 0.2031(11) 0.024(2) Uani 0.365(4) 1 d PDU A 2
H83 H 0.2725 0.7679 0.2191 0.029 Uiso 0.365(4) 1 calc PR A 2
C140 C 0.1539(9) 0.7322(3) 0.1022(9) 0.0244(17) Uani 0.365(4) 1 d PDU A 2
C141 C 0.0748(9) 0.7505(3) -0.0049(9) 0.0226(17) Uani 0.365(4) 1 d PU A 2
H84 H 0.0664 0.7759 -0.0049 0.027 Uiso 0.365(4) 1 calc PR A 2
C142 C 0.0100(11) 0.7310(3) -0.1098(11) 0.021(2) Uani 0.365(4) 1 d PU A 2
H85 H -0.0390 0.7440 -0.1794 0.025 Uiso 0.365(4) 1 calc PR A 2
C143 C 0.0135(7) 0.6934(3) -0.1172(9) 0.0213(17) Uani 0.365(4) 1 d PU A 2
C144 C 0.0702(8) 0.6757(3) -0.0083(9) 0.0120(16) Uani 0.365(4) 1 d PU A 2
C145 C 0.1143(11) 0.6410(3) 0.0038(11) 0.0128(16) Uani 0.365(4) 1 d PU A 2
C146 C 0.2107(10) 0.6371(3) 0.1179(12) 0.0134(16) Uani 0.365(4) 1 d PU A 2
C147 C 0.2249(10) 0.6709(4) 0.1737(10) 0.016(2) Uani 0.365(4) 1 d PU A 2
C148 C 0.1388(11) 0.6948(3) 0.0976(11) 0.0168(17) Uani 0.365(4) 1 d PU A 2
C149 C 0.1817(11) 0.4064(3) 0.2162(11) 0.0158(19) Uani 0.254(3) 1 d PDU B 2
C150 C 0.1006(11) 0.3775(3) 0.1884(11) 0.018(2) Uani 0.254(3) 1 d PDU B 2
H86 H 0.1060 0.3620 0.2501 0.022 Uiso 0.254(3) 1 calc PR B 2
C151 C 0.0106(10) 0.3701(3) 0.0731(9) 0.0196(18) Uani 0.254(3) 1 d PDU B 2
C152 C -0.1005(11) 0.3506(3) 0.0257(14) 0.021(2) Uani 0.254(3) 1 d PDU B 2
H87 H -0.1122 0.3327 0.0736 0.025 Uiso 0.254(3) 1 calc PR B 2
C153 C -0.1937(19) 0.3556(5) -0.0851(13) 0.025(5) Uani 0.254(3) 1 d PDU B 2
H88 H -0.2677 0.3419 -0.1088 0.029 Uiso 0.254(3) 1 calc PR B 2
C154 C -0.1844(11) 0.3799(3) -0.1641(10) 0.026(3) Uani 0.254(3) 1 d PDU B 2
C155 C -0.2747(15) 0.3968(4) -0.2608(10) 0.028(3) Uani 0.254(3) 1 d PDU B 2
H89 H -0.3546 0.3861 -0.2988 0.034 Uiso 0.254(3) 1 calc PR B 2
C156 C -0.254(2) 0.4288(6) -0.305(2) 0.030(4) Uani 0.254(3) 1 d PDU B 2
H90 H -0.3184 0.4386 -0.3732 0.036 Uiso 0.254(3) 1 calc PR B 2
C157 C -0.1375(11) 0.4476(3) -0.2504(10) 0.022(2) Uani 0.254(3) 1 d PDU B 2
C158 C -0.1079(13) 0.4841(3) -0.2500(12) 0.026(2) Uani 0.254(3) 1 d PDU B 2
H91 H -0.1608 0.4989 -0.3133 0.031 Uiso 0.254(3) 1 calc PR B 2
C159 C -0.0022(16) 0.4994(6) -0.1587(17) 0.020(3) Uani 0.254(3) 1 d PDU B 2
H92 H 0.0083 0.5247 -0.1573 0.024 Uiso 0.254(3) 1 calc PR B 2
C160 C 0.0882(11) 0.4787(4) -0.0697(10) 0.0204(19) Uani 0.254(3) 1 d PDU B 2
C161 C 0.1790(11) 0.4902(3) 0.0419(10) 0.015(2) Uani 0.254(3) 1 d PDU B 2
H93 H 0.2101 0.5141 0.0524 0.018 Uiso 0.254(3) 1 calc PR B 2
C162 C 0.2221(15) 0.4660(3) 0.1363(12) 0.017(3) Uani 0.254(3) 1 d PDU B 2
H94 H 0.2824 0.4745 0.2100 0.020 Uiso 0.254(3) 1 calc PR B 2
C163 C 0.1837(10) 0.4308(3) 0.1304(11) 0.0145(19) Uani 0.254(3) 1 d PDU B 2
C164 C 0.1089(12) 0.4184(5) 0.0159(12) 0.0125(16) Uani 0.254(3) 1 d PU B 2
C165 C 0.0301(18) 0.3894(4) -0.0112(15) 0.0147(18) Uani 0.254(3) 1 d PU B 2
C166 C -0.0644(14) 0.3942(4) -0.1259(17) 0.0145(19) Uani 0.254(3) 1 d PU B 2
C167 C -0.0423(15) 0.4271(5) -0.1667(13) 0.0160(19) Uani 0.254(3) 1 d PU B 2
C168 C 0.0648(15) 0.4415(3) -0.0811(16) 0.0150(18) Uani 0.254(3) 1 d PU B 2
C169 C 0.5635(3) 0.47830(9) 0.2626(3) 0.0291(7) Uani 1 1 d . . .
H95 H 0.5091 0.4566 0.2435 0.035 Uiso 1 1 calc R . .
Cl1 Cl 0.59873(12) 0.48730(4) 0.14551(10) 0.0749(4) Uani 1 1 d . . .
Cl2 Cl 0.48447(8) 0.51467(2) 0.28741(10) 0.0482(2) Uani 1 1 d . . .
Cl3 Cl 0.69922(11) 0.47002(3) 0.39108(9) 0.0590(3) Uani 1 1 d . . .

loop_
_atom_site_aniso_label
_atom_site_aniso_U_11
_atom_site_aniso_U_22
_atom_site_aniso_U_33
_atom_site_aniso_U_23
_atom_site_aniso_U_13
_atom_site_aniso_U_12
C1 0.0253(17) 0.055(2) 0.0283(18) -0.0060(16) 0.0100(14) 0.0112(16)
C2 0.0294(18) 0.0305(18) 0.053(2) -0.0160(16) 0.0256(17) -0.0106(14)
C3 0.036(2) 0.040(2) 0.056(2) 0.0061(18) 0.0302(19) 0.0004(17)
C4 0.051(2) 0.0226(17) 0.061(2) -0.0045(16) 0.040(2) -0.0093(16)
C5 0.065(3) 0.036(2) 0.052(2) 0.0119(18) 0.044(2) 0.0065(19)
C6 0.042(2) 0.059(3) 0.037(2) -0.0053(18) 0.0240(17) -0.0018(19)
C7 0.0316(19) 0.066(3) 0.0293(18) 0.0051(17) 0.0151(15) 0.0061(18)
C8 0.044(2) 0.071(3) 0.0274(18) -0.0086(18) 0.0154(16) 0.026(2)
C9 0.045(2) 0.043(2) 0.049(2) -0.0115(18) 0.0243(19) 0.0024(18)
C10 0.054(2) 0.035(2) 0.072(3) -0.026(2) 0.044(2) -0.0124(18)
C11 0.0279(18) 0.0216(17) 0.077(3) -0.0165(18) 0.0238(19) 0.0006(15)
C12 0.042(2) 0.0282(18) 0.056(2) -0.0050(17) 0.0202(18) 0.0084(16)
C13 0.067(3) 0.032(2) 0.055(2) 0.0132(18) 0.041(2) 0.0235(19)
C14 0.0305(18) 0.046(2) 0.0304(18) 0.0107(16) 0.0145(15) 0.0170(16)
C15 0.0299(19) 0.041(2) 0.053(2) 0.0140(18) 0.0226(17) 0.0114(16)
C16 0.0242(17) 0.056(2) 0.0298(18) -0.0068(17) 0.0129(14) 0.0145(16)
C17 0.0283(18) 0.0340(19) 0.061(2) -0.0182(18) 0.0303(18) -0.0058(15)
C18 0.047(2) 0.045(2) 0.047(2) 0.0203(18) 0.0375(19) 0.0208(18)
C19 0.0205(17) 0.066(3) 0.042(2) -0.0374(19) 0.0146(15) -0.0033(17)
C20 0.049(2) 0.0188(16) 0.076(3) 0.0114(17) 0.052(2) 0.0142(15)
N1 0.0215(13) 0.0225(12) 0.0201(12) 0.0037(10) 0.0093(11) 0.0044(10)
S1 0.0202(3) 0.0150(3) 0.0216(3) 0.0006(3) 0.0095(3) -0.0010(3)
O1 0.0219(11) 0.0201(11) 0.0285(11) -0.0013(9) 0.0122(9) -0.0034(8)
O2 0.0325(12) 0.0220(11) 0.0224(11) 0.0027(9) 0.0135(9) -0.0025(9)
C21 0.0195(14) 0.0149(14) 0.0203(14) -0.0031(11) 0.0111(12) -0.0031(11)
C22 0.0205(15) 0.0225(15) 0.0247(15) -0.0021(12) 0.0107(12) 0.0002(12)
C23 0.0193(15) 0.0277(16) 0.0328(16) -0.0130(14) 0.0142(13) -0.0080(13)
C24 0.0279(16) 0.0154(14) 0.0412(18) -0.0017(13) 0.0213(15) -0.0034(12)
C25 0.0199(15) 0.0195(15) 0.0378(18) 0.0053(13) 0.0141(13) 0.0020(12)
C26 0.0224(15) 0.0212(15) 0.0271(15) -0.0004(12) 0.0104(13) -0.0018(12)
S2 0.0203(4) 0.0212(4) 0.0249(4) 0.0008(3) 0.0081(3) 0.0014(3)
O3 0.0272(12) 0.0329(12) 0.0371(13) 0.0013(10) 0.0186(10) 0.0021(10)
O4 0.0232(11) 0.0236(11) 0.0307(12) -0.0052(9) 0.0068(9) -0.0039(9)
C27 0.0177(14) 0.0206(15) 0.0262(16) 0.0000(12) 0.0036(12) 0.0036(12)
C28 0.0220(16) 0.0296(18) 0.0403(19) -0.0052(14) 0.0142(14) 0.0014(13)
C29 0.033(2) 0.0241(17) 0.069(3) -0.0115(17) 0.0257(19) 0.0029(15)
C30 0.041(2) 0.0187(17) 0.070(3) 0.0112(17) 0.022(2) 0.0082(15)
C31 0.055(2) 0.032(2) 0.040(2) 0.0140(16) 0.0177(18) 0.0102(17)
C32 0.0372(19) 0.0242(16) 0.0208(15) 0.0035(13) 0.0019(14) 0.0073(14)
C33 0.015(2) 0.015(3) 0.012(3) 0.001(2) 0.0036(19) 0.002(2)
C34 0.018(3) 0.024(4) 0.018(3) 0.000(3) 0.006(2) 0.000(3)
C35 0.022(2) 0.020(3) 0.015(2) -0.0004(18) 0.0105(19) 0.0020(18)
C36 0.024(3) 0.020(3) 0.017(3) -0.005(2) 0.010(2) 0.001(2)
C37 0.028(4) 0.013(3) 0.027(4) -0.002(3) 0.013(3) 0.002(3)
C38 0.021(2) 0.025(3) 0.014(2) -0.0016(19) 0.009(2) -0.001(2)
C39 0.025(3) 0.025(3) 0.020(2) -0.008(2) 0.012(2) -0.009(2)
C40 0.014(3) 0.035(4) 0.016(3) -0.004(3) 0.001(2) -0.006(3)
C41 0.024(3) 0.021(3) 0.014(2) 0.000(2) 0.009(2) -0.001(2)
C42 0.017(3) 0.027(3) 0.022(3) 0.007(2) 0.005(2) 0.005(2)
C43 0.020(3) 0.019(3) 0.026(3) 0.003(3) 0.012(2) 0.000(3)
C44 0.018(3) 0.020(2) 0.018(3) 0.004(2) 0.009(2) 0.000(2)
C45 0.021(3) 0.010(2) 0.023(3) -0.007(2) 0.011(2) -0.007(2)
C46 0.021(3) 0.012(3) 0.016(3) -0.003(2) 0.007(2) 0.000(2)
C47 0.015(2) 0.015(2) 0.019(2) 0.001(2) 0.0081(17) -0.0028(17)
C48 0.013(2) 0.010(3) 0.016(2) -0.001(2) 0.0046(17) 0.001(2)
C49 0.012(2) 0.015(3) 0.015(3) -0.005(2) 0.008(2) -0.0024(19)
C50 0.017(3) 0.016(3) 0.013(3) -0.001(2) 0.009(2) -0.001(2)
C51 0.019(2) 0.018(3) 0.011(2) -0.003(2) 0.0107(19) -0.005(2)
C52 0.016(3) 0.016(2) 0.014(3) -0.003(2) 0.007(2) -0.005(2)
N2 0.0186(12) 0.0189(12) 0.0156(11) 0.0004(9) 0.0032(10) -0.0032(10)
S3 0.0208(4) 0.0197(3) 0.0174(3) -0.0019(3) 0.0063(3) 0.0002(3)
O5 0.0216(11) 0.0249(11) 0.0244(10) -0.0026(9) 0.0070(9) 0.0012(9)
O6 0.0355(12) 0.0267(11) 0.0216(11) -0.0080(9) 0.0085(9) 0.0009(10)
C53 0.0253(15) 0.0226(15) 0.0214(15) 0.0002(12) 0.0149(12) -0.0019(13)
C54 0.0262(16) 0.0276(17) 0.0248(16) 0.0052(13) 0.0107(13) -0.0010(13)
C55 0.0317(18) 0.0349(18) 0.0339(18) 0.0151(15) 0.0171(15) 0.0045(15)
C56 0.044(2) 0.0184(16) 0.047(2) 0.0115(14) 0.0301(18) 0.0011(14)
C57 0.0400(19) 0.0241(16) 0.0341(18) -0.0022(14) 0.0230(15) -0.0085(15)
C58 0.0259(16) 0.0232(15) 0.0252(15) -0.0026(12) 0.0136(13) -0.0021(13)
S4 0.0172(3) 0.0170(3) 0.0190(3) -0.0030(3) 0.0034(3) 0.0007(3)
O7 0.0243(11) 0.0179(10) 0.0209(10) -0.0003(8) -0.0003(8) 0.0008(9)
O8 0.0216(11) 0.0339(13) 0.0282(11) -0.0094(9) 0.0097(9) 0.0020(9)
C59 0.0132(13) 0.0191(14) 0.0219(14) -0.0024(12) 0.0056(11) -0.0069(11)
C60 0.0175(14) 0.0174(14) 0.0172(14) -0.0002(11) 0.0056(11) -0.0002(11)
C61 0.0233(16) 0.0238(15) 0.0199(15) -0.0009(12) 0.0046(12) 0.0028(12)
C62 0.0370(18) 0.0163(15) 0.0268(16) -0.0012(13) 0.0047(14) -0.0034(14)
C63 0.046(2) 0.0324(18) 0.0246(17) 0.0081(14) 0.0113(15) -0.0119(16)
C64 0.0302(17) 0.0312(17) 0.0200(15) -0.0042(13) 0.0108(13) -0.0098(14)
C65 0.0186(15) 0.0331(18) 0.0331(17) -0.0147(14) 0.0079(13) 0.0058(13)
C66 0.0184(15) 0.0354(18) 0.0234(16) -0.0046(13) 0.0096(13) 0.0054(13)
C67 0.0231(16) 0.0358(18) 0.0336(18) -0.0031(15) 0.0136(14) -0.0019(14)
C68 0.0307(18) 0.0343(18) 0.0395(19) 0.0062(15) 0.0214(16) 0.0029(15)
C69 0.0333(17) 0.0182(15) 0.0333(17) 0.0065(13) 0.0220(15) 0.0048(13)
C70 0.0379(19) 0.0352(19) 0.0319(18) -0.0001(15) 0.0208(15) 0.0049(15)
C71 0.042(2) 0.0363(19) 0.0337(19) 0.0008(15) 0.0182(16) 0.0080(16)
C72 0.0220(16) 0.0353(19) 0.0287(17) -0.0076(14) 0.0026(13) 0.0098(14)
C73 0.043(2) 0.0303(18) 0.0266(17) -0.0074(14) 0.0127(15) 0.0028(15)
C74 0.0237(17) 0.043(2) 0.0320(18) -0.0129(15) 0.0083(14) -0.0030(15)
C75 0.0302(18) 0.0243(16) 0.049(2) -0.0093(15) 0.0182(16) 0.0002(14)
C76 0.0368(19) 0.0226(16) 0.043(2) -0.0076(15) 0.0190(16) 0.0029(14)
C77 0.054(2) 0.0195(16) 0.046(2) 0.0044(14) 0.0382(19) 0.0048(15)
C78 0.0375(19) 0.0278(17) 0.0389(19) 0.0137(14) 0.0273(16) 0.0167(15)
C79 0.0245(16) 0.0282(17) 0.0315(17) -0.0024(14) 0.0125(14) 0.0042(13)
C80 0.0368(18) 0.0366(18) 0.0204(15) 0.0127(13) 0.0165(14) 0.0325(15)
C81 0.0176(15) 0.0338(17) 0.0442(19) -0.0230(15) 0.0218(14) -0.0095(13)
C82 0.0379(18) 0.0244(16) 0.0244(15) 0.0033(13) 0.0221(14) 0.0122(14)
C83 0.0231(16) 0.0320(18) 0.0310(17) -0.0106(14) 0.0110(14) 0.0048(13)
C84 0.0375(19) 0.0219(16) 0.051(2) -0.0157(15) 0.0349(17) -0.0079(14)
N3 0.0163(12) 0.0240(13) 0.0189(12) -0.0057(10) 0.0036(10) 0.0035(10)
S5 0.0171(3) 0.0210(3) 0.0214(3) -0.0049(3) 0.0082(3) 0.0002(3)
O9 0.0170(10) 0.0261(12) 0.0296(11) -0.0075(9) 0.0079(9) -0.0004(8)
O10 0.0266(11) 0.0228(11) 0.0271(11) -0.0002(9) 0.0119(9) -0.0023(9)
C85 0.0212(14) 0.0210(14) 0.0174(13) -0.0053(11) 0.0110(12) -0.0012(12)
C86 0.0179(15) 0.0306(17) 0.0217(15) -0.0037(13) 0.0077(12) 0.0045(13)
C87 0.0288(17) 0.0212(15) 0.0316(17) -0.0013(13) 0.0175(14) 0.0040(13)
C88 0.0340(18) 0.0258(17) 0.0269(16) -0.0027(13) 0.0148(14) -0.0043(14)
C89 0.0246(16) 0.0316(18) 0.0221(15) -0.0029(13) 0.0055(13) -0.0056(13)
C90 0.0260(16) 0.0215(15) 0.0200(14) -0.0022(12) 0.0096(12) 0.0021(12)
S6 0.0148(3) 0.0215(4) 0.0202(3) -0.0035(3) 0.0054(3) 0.0023(3)
O11 0.0164(10) 0.0281(11) 0.0228(11) -0.0048(9) 0.0005(8) 0.0023(9)
O12 0.0202(10) 0.0262(11) 0.0273(11) -0.0001(9) 0.0118(9) 0.0043(9)
C91 0.0132(14) 0.0237(15) 0.0210(14) -0.0020(12) 0.0076(11) 0.0017(11)
C92 0.0186(15) 0.0318(17) 0.0215(15) -0.0026(13) 0.0095(12) 0.0025(12)
C93 0.0271(17) 0.0353(18) 0.0273(16) 0.0036(14) 0.0168(14) 0.0048(14)
C94 0.0275(17) 0.0242(16) 0.0394(18) 0.0028(14) 0.0197(15) 0.0037(13)
C95 0.0243(16) 0.0274(17) 0.0307(16) -0.0079(13) 0.0129(13) -0.0009(13)
C96 0.0231(15) 0.0260(16) 0.0216(15) -0.0030(12) 0.0103(12) 0.0026(13)
C97 0.0157(18) 0.0139(19) 0.019(2) -0.0020(18) 0.0061(15) -0.0013(16)
C98 0.0138(18) 0.017(2) 0.020(2) -0.0030(18) 0.0061(17) 0.0002(19)
C99 0.0153(18) 0.021(2) 0.023(2) -0.0022(16) 0.0114(16) -0.0030(15)
C100 0.018(2) 0.019(2) 0.024(2) -0.004(2) 0.0107(19) -0.0073(18)
C101 0.031(4) 0.020(2) 0.028(4) 0.000(3) 0.018(2) -0.005(3)
C102 0.031(2) 0.026(2) 0.018(2) 0.0019(18) 0.0152(19) -0.001(2)
C103 0.032(3) 0.032(3) 0.017(2) 0.003(2) 0.0072(19) 0.000(2)
C104 0.030(3) 0.028(3) 0.016(3) 0.002(2) 0.003(2) 0.002(2)
C105 0.027(2) 0.027(2) 0.018(2) -0.0054(18) 0.0119(18) -0.009(2)
C106 0.024(3) 0.035(3) 0.022(2) -0.006(2) 0.004(2) -0.011(2)
C107 0.022(3) 0.027(3) 0.030(4) -0.010(3) 0.006(3) -0.018(2)
C108 0.024(3) 0.020(2) 0.017(2) -0.0029(18) 0.007(2) -0.0048(17)
C109 0.026(2) 0.0192(19) 0.022(2) -0.0037(17) 0.0068(18) -0.0062(17)
C110 0.023(2) 0.0132(19) 0.0185(19) -0.0018(15) 0.0046(17) 0.0006(16)
C111 0.0171(17) 0.0107(16) 0.0200(17) -0.0023(15) 0.0052(14) -0.0005(14)
C112 0.0150(19) 0.014(2) 0.022(2) -0.0059(16) 0.0080(16) -0.0038(17)
C113 0.0172(19) 0.020(2) 0.013(2) -0.0024(17) 0.0083(17) -0.0007(16)
C114 0.020(2) 0.016(2) 0.017(2) -0.0031(16) 0.0090(19) -0.0049(17)
C115 0.0213(19) 0.018(2) 0.0155(19) -0.0042(16) 0.0070(16) -0.0021(17)
C116 0.023(2) 0.0140(18) 0.017(2) -0.0033(17) 0.0058(18) -0.0021(16)
N4 0.0170(12) 0.0192(12) 0.0179(12) -0.0014(10) 0.0012(10) 0.0041(10)
S7 0.0204(4) 0.0220(4) 0.0187(3) 0.0002(3) 0.0062(3) -0.0004(3)
O13 0.0182(11) 0.0302(12) 0.0251(11) -0.0031(9) 0.0085(9) -0.0001(9)
O14 0.0363(13) 0.0325(13) 0.0215(11) 0.0050(9) 0.0068(10) -0.0061(10)
C117 0.0185(14) 0.0239(15) 0.0199(14) -0.0033(12) 0.0094(12) 0.0019(12)
C118 0.0183(15) 0.0253(16) 0.0213(15) -0.0028(12) 0.0075(12) 0.0042(12)
C119 0.0275(16) 0.0205(15) 0.0308(17) 0.0008(13) 0.0132(14) 0.0080(13)
C120 0.0264(17) 0.0202(15) 0.0375(19) -0.0090(13) 0.0127(15) -0.0024(13)
C121 0.0279(17) 0.0313(17) 0.0219(15) -0.0078(13) 0.0016(13) -0.0020(14)
C122 0.0301(17) 0.0273(17) 0.0190(15) -0.0003(12) 0.0061(13) 0.0034(13)
S8 0.0157(3) 0.0173(3) 0.0252(4) -0.0002(3) 0.0022(3) 0.0009(3)
O15 0.0223(11) 0.0235(11) 0.0396(13) 0.0070(10) 0.0158(10) 0.0015(9)
O16 0.0221(11) 0.0272(12) 0.0295(12) -0.0061(10) -0.0083(9) 0.0023(9)
C123 0.0151(14) 0.0197(15) 0.0240(15) 0.0004(12) 0.0039(12) 0.0024(11)
C124 0.0220(16) 0.0296(17) 0.0300(17) -0.0011(13) 0.0112(13) 0.0011(13)
C125 0.0250(17) 0.0216(16) 0.050(2) -0.0080(15) 0.0168(15) -0.0031(13)
C126 0.0323(19) 0.0216(16) 0.065(3) 0.0108(17) 0.0246(18) 0.0015(15)
C127 0.0328(18) 0.0358(19) 0.0344(19) 0.0161(15) 0.0131(15) 0.0095(15)
C128 0.0232(16) 0.0287(17) 0.0267(16) 0.0029(13) 0.0072(13) 0.0048(13)
C129 0.016(4) 0.010(4) 0.019(4) -0.008(4) 0.004(3) -0.010(3)
C130 0.012(3) 0.008(4) 0.019(4) -0.007(4) 0.006(3) -0.005(3)
C131 0.016(3) 0.015(3) 0.027(3) -0.003(3) 0.012(3) -0.006(3)
C132 0.020(4) 0.019(3) 0.025(4) 0.000(3) 0.004(3) -0.006(3)
C133 0.021(4) 0.016(3) 0.025(4) 0.001(4) 0.008(3) -0.003(3)
C134 0.025(3) 0.026(3) 0.023(3) -0.001(3) 0.011(3) -0.006(3)
C135 0.025(4) 0.025(4) 0.024(3) 0.010(3) 0.009(3) 0.004(3)
C136 0.027(4) 0.034(5) 0.019(4) 0.000(4) 0.011(3) -0.006(4)
C137 0.026(3) 0.035(3) 0.021(3) -0.001(3) 0.012(3) -0.006(3)
C138 0.028(4) 0.038(4) 0.019(3) -0.009(3) 0.012(3) -0.004(3)
C139 0.025(4) 0.033(4) 0.022(4) -0.011(3) 0.018(3) -0.002(3)
C140 0.020(3) 0.032(3) 0.025(3) -0.007(3) 0.013(3) -0.001(3)
C141 0.022(3) 0.029(4) 0.025(4) -0.007(3) 0.018(3) -0.006(3)
C142 0.016(4) 0.026(5) 0.025(4) -0.004(4) 0.012(3) -0.007(4)
C143 0.014(3) 0.028(4) 0.023(4) -0.005(3) 0.010(3) -0.001(3)
C144 0.013(3) 0.011(3) 0.015(3) -0.004(3) 0.009(2) -0.003(3)
C145 0.013(3) 0.010(3) 0.016(3) -0.002(3) 0.007(3) -0.006(3)
C146 0.015(3) 0.017(3) 0.012(4) -0.006(3) 0.008(3) -0.002(3)
C147 0.016(4) 0.017(4) 0.014(3) -0.003(3) 0.006(3) -0.001(3)
C148 0.016(4) 0.020(3) 0.015(4) -0.005(3) 0.007(3) -0.002(3)
C149 0.018(3) 0.014(4) 0.018(3) -0.001(3) 0.010(3) 0.003(3)
C150 0.017(3) 0.014(3) 0.019(3) 0.001(3) 0.004(3) -0.002(3)
C151 0.024(3) 0.014(3) 0.019(3) -0.004(3) 0.007(3) -0.001(3)
C152 0.023(4) 0.015(3) 0.018(4) -0.003(4) 0.003(3) 0.000(3)
C153 0.025(9) 0.022(6) 0.022(8) -0.003(6) 0.006(7) -0.006(6)
C154 0.020(6) 0.017(5) 0.035(6) -0.010(5) 0.006(5) 0.001(5)
C155 0.032(5) 0.036(5) 0.017(5) 0.000(4) 0.011(4) -0.007(5)
C156 0.032(5) 0.033(6) 0.019(5) 0.008(5) 0.006(4) 0.001(5)
C157 0.025(4) 0.027(4) 0.014(4) 0.011(3) 0.009(3) 0.003(4)
C158 0.026(4) 0.033(4) 0.022(4) 0.011(4) 0.013(3) 0.004(4)
C159 0.022(5) 0.025(5) 0.018(4) 0.006(4) 0.012(4) 0.000(4)
C160 0.021(3) 0.022(4) 0.021(3) 0.005(3) 0.012(3) 0.004(3)
C161 0.018(4) 0.013(4) 0.020(4) 0.002(3) 0.012(3) 0.001(3)
C162 0.017(4) 0.018(4) 0.019(4) 0.001(4) 0.012(3) 0.002(4)
C163 0.014(3) 0.015(4) 0.019(4) 0.003(3) 0.011(3) 0.004(3)
C164 0.015(3) 0.014(3) 0.015(3) -0.001(3) 0.012(2) 0.001(3)
C165 0.017(3) 0.016(3) 0.015(3) -0.004(3) 0.009(3) 0.001(3)
C166 0.016(3) 0.013(3) 0.017(3) -0.002(3) 0.008(3) -0.002(3)
C167 0.017(3) 0.016(3) 0.015(3) -0.003(3) 0.008(3) -0.002(3)
C168 0.016(3) 0.013(3) 0.016(3) -0.003(3) 0.008(3) -0.001(3)
C169 0.0337(18) 0.0265(17) 0.0294(17) -0.0064(13) 0.0158(14) -0.0053(14)
Cl1 0.0679(8) 0.1280(12) 0.0411(6) -0.0256(6) 0.0353(6) -0.0492(8)
Cl2 0.0270(4) 0.0331(5) 0.0737(7) -0.0156(4) 0.0120(4) 0.0011(4)
Cl3 0.0582(6) 0.0435(6) 0.0499(6) -0.0046(5) -0.0002(5) 0.0240(5)

loop_
_atom_type_symbol
_atom_type_description
_atom_type_scat_dispersion_real
_atom_type_scat_dispersion_imag
_atom_type_scat_source
C C 0.0033 0.0016 'International Tables Vol C Tables 4.2.6.8 and 6.1.1.4'
H H 0.0000 0.0000 'International Tables Vol C Tables 4.2.6.8 and 6.1.1.4'
N N 0.0061 0.0033 'International Tables Vol C Tables 4.2.6.8 and 6.1.1.4'
O O 0.0106 0.0060 'International Tables Vol C Tables 4.2.6.8 and 6.1.1.4'
S S 0.1246 0.1234 'International Tables Vol C Tables 4.2.6.8 and 6.1.1.4'
Cl Cl 0.1484 0.1585 'International Tables Vol C Tables 4.2.6.8 and 6.1.1.4'

loop_
_geom_angle_atom_site_label_1
_geom_angle_atom_site_label_2
_geom_angle_atom_site_label_3
_geom_angle
C15 C1 N1 120.4(3)
C15 C1 C2 121.8(3)
N1 C1 C2 117.5(3)
C3 C2 C1 120.7(3)
C3 C2 H1 119.6
C1 C2 H1 119.6
C2 C3 C4 128.4(4)
C2 C3 C17 115.5(4)
C4 C3 C17 114.8(4)
C3 C4 C5 121.8(3)
C3 C4 H2 119.1
C5 C4 H2 119.1
C6 C5 C4 121.4(3)
C6 C5 H3 119.3
C4 C5 H3 119.3
C5 C6 C7 129.0(4)
C5 C6 C18 113.7(4)
C7 C6 C18 116.1(4)
C6 C7 C8 121.6(4)
C6 C7 H4 119.2
C8 C7 H4 119.2
C9 C8 C7 121.2(4)
C9 C8 H5 119.4
C7 C8 H5 119.4
C19 C9 C8 114.9(4)
C19 C9 C10 115.9(4)
C8 C9 C10 127.1(4)
C9 C10 C11 120.2(4)
C9 C10 H6 119.9
C11 C10 H6 119.9
C12 C11 C10 121.4(4)
C12 C11 H7 119.3
C10 C11 H7 119.3
C11 C12 C13 127.8(4)
C11 C12 C20 117.2(4)
C13 C12 C20 113.5(4)
C12 C13 C14 121.9(4)
C12 C13 H8 119.1
C14 C13 H8 119.1
C15 C14 C13 121.1(3)
C15 C14 H9 119.4
C13 C14 H9 119.4
C14 C15 C1 129.4(4)
C14 C15 C16 115.9(4)
C1 C15 C16 113.3(3)
C17 C16 C20 109.5(3)
C17 C16 C15 123.9(4)
C20 C16 C15 120.8(4)
C16 C17 C18 109.5(3)
C16 C17 C3 122.7(4)
C18 C17 C3 122.0(4)
C17 C18 C6 125.5(4)
C17 C18 C19 108.3(3)
C6 C18 C19 120.1(4)
C9 C19 C18 124.6(4)
C9 C19 C20 123.7(4)
C18 C19 C20 105.4(3)
C16 C20 C12 125.9(4)
C16 C20 C19 107.3(3)
C12 C20 C19 120.8(4)
C1 N1 S2 119.2(2)
C1 N1 S1 118.3(2)
S2 N1 S1 122.45(14)
O1 S1 O2 120.38(12)
O1 S1 N1 104.38(12)
O2 S1 N1 107.08(13)
O1 S1 C21 109.17(13)
O2 S1 C21 109.52(13)
N1 S1 C21 105.14(13)
C22 C21 C26 121.9(3)
C22 C21 S1 119.7(2)
C26 C21 S1 118.4(2)
C23 C22 C21 118.3(3)
C23 C22 H10 120.8
C21 C22 H10 120.8
C22 C23 C24 120.6(3)
C22 C23 H11 119.7
C24 C23 H11 119.7
C25 C24 C23 120.3(3)
C25 C24 H12 119.8
C23 C24 H12 119.8
C24 C25 C26 120.1(3)
C24 C25 H13 119.9
C26 C25 H13 119.9
C21 C26 C25 118.8(3)
C21 C26 H14 120.6
C25 C26 H14 120.6
O4 S2 O3 120.24(14)
O4 S2 N1 107.57(13)
O3 S2 N1 105.02(13)
O4 S2 C27 108.72(14)
O3 S2 C27 108.81(14)
N1 S2 C27 105.49(13)
C32 C27 C28 121.6(3)
C32 C27 S2 119.2(2)
C28 C27 S2 119.2(2)
C29 C28 C27 118.3(3)
C29 C28 H15 120.8
C27 C28 H15 120.8
C28 C29 C30 120.2(3)
C28 C29 H16 119.9
C30 C29 H16 119.9
C31 C30 C29 120.9(3)
C31 C30 H17 119.6
C29 C30 H17 119.6
C30 C31 C32 120.0(4)
C30 C31 H18 120.0
C32 C31 H18 120.0
C31 C32 C27 119.0(3)
C31 C32 H19 120.5
C27 C32 H19 120.5
C34 C33 C47 124.0(5)
C34 C33 N2 119.0(5)
C47 C33 N2 116.9(5)
C33 C34 C35 121.0(6)
C33 C34 H20 119.5
C35 C34 H20 119.5
C49 C35 C36 113.7(5)
C49 C35 C34 114.1(5)
C36 C35 C34 131.5(5)
C37 C36 C35 122.8(6)
C37 C36 H21 118.6
C35 C36 H21 118.6
C36 C37 C38 121.6(6)
C36 C37 H22 119.2
C38 C37 H22 119.2
C50 C38 C39 114.9(5)
C50 C38 C37 113.9(5)
C39 C38 C37 130.2(5)
C40 C39 C38 121.3(6)
C40 C39 H23 119.3
C38 C39 H23 119.3
C39 C40 C41 122.6(7)
C39 C40 H24 118.7
C41 C40 H24 118.7
C51 C41 C40 113.3(6)
C51 C41 C42 114.6(5)
C40 C41 C42 130.9(6)
C43 C42 C41 121.9(5)
C43 C42 H25 119.1
C41 C42 H25 119.1
C42 C43 C44 121.6(6)
C42 C43 H26 119.2
C44 C43 H26 119.2
C52 C44 C45 114.5(5)
C52 C44 C43 115.2(6)
C45 C44 C43 129.0(5)
C46 C45 C44 122.1(5)
C46 C45 H27 118.9
C44 C45 H27 118.9
C45 C46 C47 121.3(5)
C45 C46 H28 119.3
C47 C46 H28 119.3
C48 C47 C46 114.8(5)
C48 C47 C33 112.4(5)
C46 C47 C33 131.4(5)
C47 C48 C52 122.1(6)
C47 C48 C49 123.4(7)
C52 C48 C49 108.9(5)
C35 C49 C48 123.2(7)
C35 C49 C50 123.2(7)
C48 C49 C50 107.7(5)
C38 C50 C51 122.5(7)
C38 C50 C49 122.8(6)
C51 C50 C49 108.3(5)
C41 C51 C50 124.0(7)
C41 C51 C52 122.4(6)
C50 C51 C52 107.9(5)
C44 C52 C48 123.8(7)
C44 C52 C51 122.8(6)
C48 C52 C51 107.1(5)
C129 N2 C33 26.6(3)
C129 N2 S4 116.4(4)
C33 N2 S4 116.6(2)
C129 N2 S3 116.5(4)
C33 N2 S3 120.6(2)
S4 N2 S3 122.57(14)
O6 S3 O5 120.91(13)
O6 S3 N2 107.44(13)
O5 S3 N2 104.13(12)
O6 S3 C53 109.59(14)
O5 S3 C53 108.95(13)
N2 S3 C53 104.49(13)
C54 C53 C58 122.1(3)
C54 C53 S3 119.6(2)
C58 C53 S3 118.3(2)
C53 C54 C55 118.7(3)
C53 C54 H29 120.6
C55 C54 H29 120.6
C56 C55 C54 120.8(3)
C56 C55 H30 119.6
C54 C55 H30 119.6
C55 C56 C57 120.1(3)
C55 C56 H31 119.9
C57 C56 H31 119.9
C56 C57 C58 120.3(3)
C56 C57 H32 119.9
C58 C57 H32 119.9
C57 C58 C53 117.8(3)
C57 C58 H33 121.1
C53 C58 H33 121.1
O8 S4 O7 120.26(13)
O8 S4 N2 106.07(12)
O7 S4 N2 107.14(12)
O8 S4 C59 107.98(14)
O7 S4 C59 109.08(13)
N2 S4 C59 105.32(12)
C64 C59 C60 121.8(3)
C64 C59 S4 119.3(2)
C60 C59 S4 118.9(2)
C59 C60 C61 118.4(3)
C59 C60 H34 120.8
C61 C60 H34 120.8
C62 C61 C60 120.1(3)
C62 C61 H35 119.9
C60 C61 H35 119.9
C61 C62 C63 120.9(3)
C61 C62 H36 119.5
C63 C62 H36 119.5
C64 C63 C62 119.6(3)
C64 C63 H37 120.2
C62 C63 H37 120.2
C59 C64 C63 119.0(3)
C59 C64 H38 120.5
C63 C64 H38 120.5
C66 C65 C79 123.5(3)
C66 C65 N3 118.6(3)
C79 C65 N3 117.9(3)
C67 C66 C65 119.6(3)
C67 C66 H39 120.2
C65 C66 H39 120.2
C81 C67 C66 116.7(3)
C81 C67 C68 111.8(3)
C66 C67 C68 130.6(3)
C69 C68 C67 124.1(3)
C69 C68 H40 117.9
C67 C68 H40 117.9
C68 C69 C70 120.3(3)
C68 C69 H41 119.8
C70 C69 H41 119.8
C82 C70 C71 112.7(3)
C82 C70 C69 115.5(3)
C71 C70 C69 130.6(3)
C72 C71 C70 122.2(3)
C72 C71 H42 118.9
C70 C71 H42 118.9
C71 C72 C73 122.5(3)
C71 C72 H43 118.8
C73 C72 H43 118.8
C83 C73 C74 113.7(3)
C83 C73 C72 113.8(3)
C74 C73 C72 131.2(3)
C73 C74 C75 122.0(3)
C73 C74 H44 119.0
C75 C74 H44 119.0
C76 C75 C74 121.8(3)
C76 C75 H45 119.1
C74 C75 H45 119.1
C84 C76 C77 116.3(3)
C84 C76 C75 113.5(3)
C77 C76 C75 129.1(3)
C76 C77 C78 121.3(3)
C76 C77 H46 119.3
C78 C77 H46 119.3
C79 C78 C77 120.0(3)
C79 C78 H47 120.0
C77 C78 H47 120.0
C80 C79 C78 115.8(3)
C80 C79 C65 113.4(3)
C78 C79 C65 129.7(3)
C79 C80 C84 123.9(3)
C79 C80 C81 123.5(3)
C84 C80 C81 106.9(3)
C67 C81 C82 126.2(3)
C67 C81 C80 121.4(3)
C82 C81 C80 106.5(3)
C83 C82 C81 109.2(3)
C83 C82 C70 124.9(3)
C81 C82 C70 121.0(3)
C82 C83 C84 109.0(3)
C82 C83 C73 122.2(3)
C84 C83 C73 123.4(3)
C83 C84 C76 124.2(3)
C83 C84 C80 108.4(3)
C76 C84 C80 121.5(3)
C65 N3 S5 120.49(19)
C65 N3 S6 117.78(19)
S5 N3 S6 121.66(14)
O10 S5 O9 121.58(13)
O10 S5 N3 106.76(13)
O9 S5 N3 104.45(12)
O10 S5 C85 108.84(13)
O9 S5 C85 108.00(13)
N3 S5 C85 106.19(13)
C86 C85 C90 121.0(3)
C86 C85 S5 119.2(2)
C90 C85 S5 119.7(2)
C87 C86 C85 119.6(3)
C87 C86 H48 120.2
C85 C86 H48 120.2
C86 C87 C88 119.8(3)
C86 C87 H49 120.1
C88 C87 H49 120.1
C89 C88 C87 120.4(3)
C89 C88 H50 119.8
C87 C88 H50 119.8
C88 C89 C90 120.4(3)
C88 C89 H51 119.8
C90 C89 H51 119.8
C89 C90 C85 118.8(3)
C89 C90 H52 120.6
C85 C90 H52 120.6
O12 S6 O11 120.51(13)
O12 S6 N3 104.29(12)
O11 S6 N3 107.10(12)
O12 S6 C91 107.84(13)
O11 S6 C91 109.01(13)
N3 S6 C91 107.36(13)
C96 C91 C92 121.1(3)
C96 C91 S6 119.4(2)
C92 C91 S6 119.3(2)
C93 C92 C91 118.6(3)
C93 C92 H53 120.7
C91 C92 H53 120.7
C92 C93 C94 120.5(3)
C92 C93 H54 119.7
C94 C93 H54 119.7
C95 C94 C93 120.0(3)
C95 C94 H55 120.0
C93 C94 H55 120.0
C94 C95 C96 120.6(3)
C94 C95 H56 119.7
C96 C95 H56 119.7
C95 C96 C91 119.2(3)
C95 C96 H57 120.4
C91 C96 H57 120.4
C98 C97 C111 124.0(4)
C98 C97 N4 118.9(4)
C111 C97 N4 117.0(4)
C97 C98 C99 120.9(4)
C97 C98 H58 119.6
C99 C98 H58 119.6
C113 C99 C100 116.2(4)
C113 C99 C98 113.0(4)
C100 C99 C98 129.6(4)
C101 C100 C99 121.5(5)
C101 C100 H59 119.3
C99 C100 H59 119.3
C100 C101 C102 121.8(6)
C100 C101 H60 119.1
C102 C101 H60 119.1
C114 C102 C103 114.7(4)
C114 C102 C101 114.7(5)
C103 C102 C101 129.5(5)
C104 C103 C102 122.3(5)
C104 C103 H61 118.8
C102 C103 H61 118.8
C103 C104 C105 121.2(6)
C103 C104 H62 119.4
C105 C104 H62 119.4
C115 C105 C106 114.1(4)
C115 C105 C104 114.4(5)
C106 C105 C104 130.4(5)
C107 C106 C105 122.7(4)
C107 C106 H63 118.7
C105 C106 H63 118.7
C106 C107 C108 121.5(5)
C106 C107 H64 119.2
C108 C107 H64 119.2
C116 C108 C109 114.4(4)
C116 C108 C107 114.7(5)
C109 C108 C107 129.3(4)
C110 C109 C108 121.8(4)
C110 C109 H65 119.1
C108 C109 H65 119.1
C109 C110 C111 121.5(4)
C109 C110 H66 119.2
C111 C110 H66 119.2
C112 C111 C110 115.4(4)
C112 C111 C97 112.3(4)
C110 C111 C97 131.0(4)
C111 C112 C113 123.1(6)
C111 C112 C116 121.8(6)
C113 C112 C116 108.8(4)
C99 C113 C112 124.6(6)
C99 C113 C114 121.3(6)
C112 C113 C114 108.2(4)
C102 C114 C115 123.1(5)
C102 C114 C113 123.2(5)
C115 C114 C113 107.0(4)
C105 C115 C114 122.6(5)
C105 C115 C116 122.9(5)
C114 C115 C116 108.3(4)
C108 C116 C112 123.9(5)
C108 C116 C115 122.6(5)
C112 C116 C115 107.7(4)
C149 N4 C97 26.5(4)
C149 N4 S7 118.7(5)
C97 N4 S7 119.0(2)
C149 N4 S8 116.4(5)
C97 N4 S8 116.7(2)
S7 N4 S8 122.93(14)
O14 S7 O13 120.72(14)
O14 S7 N4 107.07(14)
O13 S7 N4 103.75(12)
O14 S7 C117 109.30(14)
O13 S7 C117 108.23(13)
N4 S7 C117 106.89(13)
C118 C117 C122 121.4(3)
C118 C117 S7 118.6(2)
C122 C117 S7 120.0(2)
C117 C118 C119 119.3(3)
C117 C118 H67 120.3
C119 C118 H67 120.3
C120 C119 C118 119.8(3)
C120 C119 H68 120.1
C118 C119 H68 120.1
C119 C120 C121 120.5(3)
C119 C120 H69 119.8
C121 C120 H69 119.8
C122 C121 C120 120.5(3)
C122 C121 H70 119.8
C120 C121 H70 119.8
C121 C122 C117 118.5(3)
C121 C122 H71 120.7
C117 C122 H71 120.7
O16 S8 O15 121.28(15)
O16 S8 N4 106.29(13)
O15 S8 N4 104.32(12)
O16 S8 C123 108.70(14)
O15 S8 C123 108.19(14)
N4 S8 C123 107.21(13)
C124 C123 C128 122.0(3)
C124 C123 S8 119.3(2)
C128 C123 S8 118.5(2)
C125 C124 C123 118.4(3)
C125 C124 H72 120.8
C123 C124 H72 120.8
C124 C125 C126 119.9(3)
C124 C125 H73 120.1
C126 C125 H73 120.1
C127 C126 C125 120.7(3)
C127 C126 H74 119.6
C125 C126 H74 119.6
C126 C127 C128 120.1(3)
C126 C127 H75 119.9
C128 C127 H75 119.9
C127 C128 C123 118.8(3)
C127 C128 H76 120.6
C123 C128 H76 120.6
C130 C129 C143 122.3(9)
C130 C129 N2 123.4(9)
C143 C129 N2 114.1(9)
C129 C130 C131 123.3(9)
C129 C130 H77 118.4
C131 C130 H77 118.4
C145 C131 C130 113.5(9)
C145 C131 C132 112.5(10)
C130 C131 C132 132.3(9)
C133 C132 C131 124.5(12)
C133 C132 H78 117.7
C131 C132 H78 117.7
C132 C133 C134 123.6(13)
C132 C133 H79 118.2
C134 C133 H79 118.2
C146 C134 C135 114.9(10)
C146 C134 C133 111.1(10)
C135 C134 C133 131.8(10)
C136 C135 C134 123.1(12)
C136 C135 H80 118.5
C134 C135 H80 118.5
C135 C136 C137 123.1(14)
C135 C136 H81 118.4
C137 C136 H81 118.4
C138 C137 C147 113.8(9)
C138 C137 C136 133.1(11)
C147 C137 C136 112.2(11)
C139 C138 C137 121.8(11)
C139 C138 H82 119.1
C137 C138 H82 119.1
C138 C139 C140 125.5(13)
C138 C139 H83 117.3
C140 C139 H83 117.3
C148 C140 C139 111.6(12)
C148 C140 C141 114.4(9)
C139 C140 C141 132.6(11)
C142 C141 C140 120.3(9)
C142 C141 H84 119.9
C140 C141 H84 119.9
C143 C142 C141 123.8(11)
C143 C142 H85 118.1
C141 C142 H85 118.1
C144 C143 C142 114.7(10)
C144 C143 C129 112.8(10)
C142 C143 C129 131.5(10)
C145 C144 C143 123.2(12)
C145 C144 C148 109.3(10)
C143 C144 C148 121.4(11)
C144 C145 C131 123.8(13)
C144 C145 C146 108.1(8)
C131 C145 C146 122.0(12)
C134 C146 C145 125.1(12)
C134 C146 C147 122.6(12)
C145 C146 C147 106.7(8)
C148 C147 C146 109.6(10)
C148 C147 C137 121.6(12)
C146 C147 C137 122.5(11)
C147 C148 C140 124.6(12)
C147 C148 C144 106.3(10)
C140 C148 C144 123.3(12)
C150 C149 C163 123.0(12)
C150 C149 N4 123.8(11)
C163 C149 N4 113.1(10)
C149 C150 C151 123.2(13)
C149 C150 H86 118.4
C151 C150 H86 118.4
C165 C151 C152 112.8(13)
C165 C151 C150 112.5(13)
C152 C151 C150 134.3(13)
C153 C152 C151 124.3(16)
C153 C152 H87 117.8
C151 C152 H87 117.8
C152 C153 C154 122.7(17)
C152 C153 H88 118.7
C154 C153 H88 118.7
C155 C154 C153 131.2(15)
C155 C154 C166 114.7(14)
C153 C154 C166 113.0(15)
C156 C155 C154 122.6(17)
C156 C155 H89 118.7
C154 C155 H89 118.7
C155 C156 C157 122.6(19)
C155 C156 H90 118.7
C157 C156 H90 118.7
C167 C157 C158 114.1(13)
C167 C157 C156 113.1(15)
C158 C157 C156 131.7(15)
C157 C158 C159 122.0(15)
C157 C158 H91 119.0
C159 C158 H91 119.0
C160 C159 C158 122.4(18)
C160 C159 H92 118.8
C158 C159 H92 118.8
C159 C160 C168 114.2(15)
C159 C160 C161 128.1(14)
C168 C160 C161 115.6(12)
C162 C161 C160 119.2(11)
C162 C161 H93 120.4
C160 C161 H93 120.4
C163 C162 C161 125.1(13)
C163 C162 H94 117.4
C161 C162 H94 117.4
C162 C163 C164 114.6(13)
C162 C163 C149 133.0(12)
C164 C163 C149 111.0(12)
C165 C164 C168 108.0(13)
C165 C164 C163 125.1(16)
C168 C164 C163 121.6(16)
C164 C165 C151 122.9(17)
C164 C165 C166 108.2(12)
C151 C165 C166 122.0(17)
C167 C166 C154 122.4(17)
C167 C166 C165 107.2(12)
C154 C166 C165 123.1(17)
C168 C167 C157 123.6(17)
C168 C167 C166 108.2(14)
C157 C167 C166 122.5(16)
C167 C168 C164 108.3(14)
C167 C168 C160 122.7(16)
C164 C168 C160 122.3(16)
Cl1 C169 Cl3 110.70(19)
Cl1 C169 Cl2 110.51(19)
Cl3 C169 Cl2 108.90(17)
Cl1 C169 H95 108.9
Cl3 C169 H95 108.9
Cl2 C169 H95 108.9

loop_
_geom_bond_atom_site_label_1
_geom_bond_atom_site_label_2
_geom_bond_distance
C1 C15 1.393(5)
C1 N1 1.432(4)
C1 C2 1.480(5)
C2 C3 1.363(5)
C2 H1 0.9500
C3 C4 1.404(5)
C3 C17 1.416(5)
C4 C5 1.465(6)
C4 H2 0.9500
C5 C6 1.395(6)
C5 H3 0.9500
C6 C7 1.408(5)
C6 C18 1.414(5)
C7 C8 1.460(6)
C7 H4 0.9500
C8 C9 1.409(6)
C8 H5 0.9500
C9 C19 1.391(5)
C9 C10 1.412(6)
C10 C11 1.478(6)
C10 H6 0.9500
C11 C12 1.394(5)
C11 H7 0.9500
C12 C13 1.396(6)
C12 C20 1.398(5)
C13 C14 1.474(6)
C13 H8 0.9500
C14 C15 1.390(5)
C14 H9 0.9500
C15 C16 1.420(5)
C16 C17 1.352(5)
C16 C20 1.381(5)
C17 C18 1.360(5)
C18 C19 1.426(6)
C19 C20 1.426(6)
N1 S2 1.683(2)
N1 S1 1.695(2)
S1 O1 1.426(2)
S1 O2 1.429(2)
S1 C21 1.753(3)
C21 C22 1.385(4)
C21 C26 1.387(4)
C22 C23 1.383(4)
C22 H10 0.9500
C23 C24 1.389(5)
C23 H11 0.9500
C24 C25 1.374(4)
C24 H12 0.9500
C25 C26 1.390(4)
C25 H13 0.9500
C26 H14 0.9500
S2 O4 1.426(2)
S2 O3 1.427(2)
S2 C27 1.761(3)
C27 C32 1.390(5)
C27 C28 1.394(4)
C28 C29 1.375(5)
C28 H15 0.9500
C29 C30 1.391(6)
C29 H16 0.9500
C30 C31 1.372(5)
C30 H17 0.9500
C31 C32 1.378(5)
C31 H18 0.9500
C32 H19 0.9500
C33 C34 1.382(9)
C33 C47 1.448(7)
C33 N2 1.480(6)
C34 C35 1.443(7)
C34 H20 0.9500
C35 C49 1.382(7)
C35 C36 1.442(7)
C36 C37 1.369(9)
C36 H21 0.9500
C37 C38 1.464(8)
C37 H22 0.9500
C38 C50 1.375(7)
C38 C39 1.438(7)
C39 C40 1.383(9)
C39 H23 0.9500
C40 C41 1.449(8)
C40 H24 0.9500
C41 C51 1.370(8)
C41 C42 1.460(8)
C42 C43 1.371(9)
C42 H25 0.9500
C43 C44 1.454(7)
C43 H26 0.9500
C44 C52 1.357(7)
C44 C45 1.441(7)
C45 C46 1.386(8)
C45 H27 0.9500
C46 C47 1.438(7)
C46 H28 0.9500
C47 C48 1.390(7)
C48 C52 1.407(8)
C48 C49 1.413(8)
C49 C50 1.414(8)
C50 C51 1.408(8)
C51 C52 1.437(7)
N2 C129 1.446(10)
N2 S4 1.676(2)
N2 S3 1.699(2)
S3 O6 1.420(2)
S3 O5 1.429(2)
S3 C53 1.765(3)
C53 C54 1.379(4)
C53 C58 1.396(4)
C54 C55 1.381(5)
C54 H29 0.9500
C55 C56 1.373(5)
C55 H30 0.9500
C56 C57 1.391(5)
C56 H31 0.9500
C57 C58 1.395(5)
C57 H32 0.9500
C58 H33 0.9500
S4 O8 1.425(2)
S4 O7 1.428(2)
S4 C59 1.759(3)
C59 C64 1.381(4)
C59 C60 1.386(4)
C60 C61 1.389(4)
C60 H34 0.9500
C61 C62 1.372(4)
C61 H35 0.9500
C62 C63 1.388(5)
C62 H36 0.9500
C63 C64 1.382(5)
C63 H37 0.9500
C64 H38 0.9500
C65 C66 1.427(5)
C65 C79 1.436(4)
C65 N3 1.488(4)
C66 C67 1.416(4)
C66 H39 0.9500
C67 C81 1.390(4)
C67 C68 1.422(5)
C68 C69 1.416(5)
C68 H40 0.9500
C69 C70 1.439(5)
C69 H41 0.9500
C70 C82 1.398(5)
C70 C71 1.419(5)
C71 C72 1.407(5)
C71 H42 0.9500
C72 C73 1.414(5)
C72 H43 0.9500
C73 C83 1.408(5)
C73 C74 1.411(5)
C74 C75 1.435(5)
C74 H44 0.9500
C75 C76 1.423(5)
C75 H45 0.9500
C76 C84 1.392(5)
C76 C77 1.400(5)
C77 C78 1.468(5)
C77 H46 0.9500
C78 C79 1.413(5)
C78 H47 0.9500
C79 C80 1.381(4)
C80 C84 1.405(5)
C80 C81 1.434(5)
C81 C82 1.396(5)
C82 C83 1.374(5)
C83 C84 1.375(5)
N3 S5 1.687(2)
N3 S6 1.691(2)
S5 O10 1.426(2)
S5 O9 1.433(2)
S5 C85 1.761(3)
C85 C86 1.389(4)
C85 C90 1.392(4)
C86 C87 1.386(4)
C86 H48 0.9500
C87 C88 1.390(5)
C87 H49 0.9500
C88 C89 1.384(5)
C88 H50 0.9500
C89 C90 1.389(4)
C89 H51 0.9500
C90 H52 0.9500
S6 O12 1.423(2)
S6 O11 1.425(2)
S6 C91 1.750(3)
C91 C96 1.389(4)
C91 C92 1.399(4)
C92 C93 1.378(5)
C92 H53 0.9500
C93 C94 1.396(5)
C93 H54 0.9500
C94 C95 1.375(4)
C94 H55 0.9500
C95 C96 1.382(4)
C95 H56 0.9500
C96 H57 0.9500
C97 C98 1.374(7)
C97 C111 1.443(5)
C97 N4 1.463(5)
C98 C99 1.452(6)
C98 H58 0.9500
C99 C113 1.372(6)
C99 C100 1.439(6)
C100 C101 1.372(8)
C100 H59 0.9500
C101 C102 1.460(7)
C101 H60 0.9500
C102 C114 1.355(6)
C102 C103 1.436(6)
C103 C104 1.387(8)
C103 H61 0.9500
C104 C105 1.445(7)
C104 H62 0.9500
C105 C115 1.383(6)
C105 C106 1.444(6)
C106 C107 1.366(9)
C106 H63 0.9500
C107 C108 1.460(6)
C107 H64 0.9500
C108 C116 1.371(6)
C108 C109 1.441(6)
C109 C110 1.396(7)
C109 H65 0.9500
C110 C111 1.436(6)
C110 H66 0.9500
C111 C112 1.379(6)
C112 C113 1.396(7)
C112 C116 1.415(6)
C113 C114 1.439(7)
C114 C115 1.419(7)
C115 C116 1.421(6)
N4 C149 1.445(13)
N4 S7 1.686(3)
N4 S8 1.694(2)
S7 O14 1.421(2)
S7 O13 1.425(2)
S7 C117 1.766(3)
C117 C118 1.385(4)
C117 C122 1.391(4)
C118 C119 1.393(4)
C118 H67 0.9500
C119 C120 1.376(4)
C119 H68 0.9500
C120 C121 1.393(5)
C120 H69 0.9500
C121 C122 1.384(5)
C121 H70 0.9500
C122 H71 0.9500
S8 O16 1.424(2)
S8 O15 1.426(2)
S8 C123 1.763(3)
C123 C124 1.379(4)
C123 C128 1.386(4)
C124 C125 1.378(5)
C124 H72 0.9500
C125 C126 1.391(5)
C125 H73 0.9500
C126 C127 1.370(5)
C126 H74 0.9500
C127 C128 1.371(5)
C127 H75 0.9500
C128 H76 0.9500
C129 C130 1.379(16)
C129 C143 1.432(12)
C130 C131 1.414(13)
C130 H77 0.9500
C131 C145 1.386(13)
C131 C132 1.441(13)
C132 C133 1.323(17)
C132 H78 0.9500
C133 C134 1.450(14)
C133 H79 0.9500
C134 C146 1.392(13)
C134 C135 1.408(11)
C135 C136 1.382(14)
C135 H80 0.9500
C136 C137 1.441(14)
C136 H81 0.9500
C137 C138 1.413(12)
C137 C147 1.431(15)
C138 C139 1.364(14)
C138 H82 0.9500
C139 C140 1.417(12)
C139 H83 0.9500
C140 C148 1.403(16)
C140 C141 1.441(14)
C141 C142 1.411(16)
C141 H84 0.9500
C142 C143 1.407(14)
C142 H85 0.9500
C143 C144 1.406(14)
C144 C145 1.381(14)
C144 C148 1.419(13)
C145 C146 1.406(16)
C146 C147 1.417(16)
C147 C148 1.384(15)
C149 C150 1.389(15)
C149 C163 1.422(16)
C150 C151 1.411(13)
C150 H86 0.9500
C151 C165 1.385(18)
C151 C152 1.399(13)
C152 C153 1.370(15)
C152 H87 0.9500
C153 C154 1.387(16)
C153 H88 0.9500
C154 C155 1.381(14)
C154 C166 1.404(18)
C155 C156 1.381(16)
C155 H89 0.9500
C156 C157 1.435(17)
C156 H90 0.9500
C157 C167 1.40(2)
C157 C158 1.405(14)
C158 C159 1.408(16)
C158 H91 0.9500
C159 C160 1.404(15)
C159 H92 0.9500
C160 C168 1.408(19)
C160 C161 1.421(13)
C161 C162 1.402(14)
C161 H93 0.9500
C162 C163 1.382(13)
C162 H94 0.9500
C163 C164 1.407(18)
C164 C165 1.37(2)
C164 C168 1.401(19)
C165 C166 1.41(2)
C166 C167 1.40(2)
C167 C168 1.38(2)
C169 Cl1 1.737(3)
C169 Cl3 1.751(3)
C169 Cl2 1.756(3)
C169 H95 1.0000

loop_
_geom_torsion_atom_site_label_1
_geom_torsion_atom_site_label_2
_geom_torsion_atom_site_label_3
_geom_torsion_atom_site_label_4
_geom_torsion
C15 C1 C2 C3 0.2(5)
N1 C1 C2 C3 173.6(3)
C1 C2 C3 C4 -154.7(4)
C1 C2 C3 C17 11.4(5)
C2 C3 C4 C5 158.9(4)
C17 C3 C4 C5 -7.3(5)
C3 C4 C5 C6 0.5(5)
C4 C5 C6 C7 -159.0(4)
C4 C5 C6 C18 7.3(5)
C5 C6 C7 C8 156.5(4)
C18 C6 C7 C8 -9.5(5)
C6 C7 C8 C9 -0.4(5)
C7 C8 C9 C19 9.7(5)
C7 C8 C9 C10 -153.2(4)
C19 C9 C10 C11 -8.0(5)
C8 C9 C10 C11 154.6(4)
C9 C10 C11 C12 1.1(5)
C10 C11 C12 C13 -157.7(4)
C10 C11 C12 C20 6.9(5)
C11 C12 C13 C14 156.7(4)
C20 C12 C13 C14 -8.3(5)
C12 C13 C14 C15 0.3(5)
C13 C14 C15 C1 -158.5(4)
C13 C14 C15 C16 6.9(5)
N1 C1 C15 C14 -18.9(5)
C2 C1 C15 C14 154.3(3)
N1 C1 C15 C16 175.4(3)
C2 C1 C15 C16 -11.4(5)
C14 C15 C16 C17 -156.2(3)
C1 C15 C16 C17 11.6(5)
C14 C15 C16 C20 -5.8(5)
C1 C15 C16 C20 161.9(3)
C20 C16 C17 C18 0.3(4)
C15 C16 C17 C18 153.4(3)
C20 C16 C17 C3 -153.3(3)
C15 C16 C17 C3 -0.1(5)
C2 C3 C17 C16 -11.7(5)
C4 C3 C17 C16 156.3(3)
C2 C3 C17 C18 -162.1(3)
C4 C3 C17 C18 5.9(5)
C16 C17 C18 C6 -151.3(3)
C3 C17 C18 C6 2.5(6)
C16 C17 C18 C19 0.9(4)
C3 C17 C18 C19 154.6(3)
C5 C6 C18 C17 -9.1(5)
C7 C6 C18 C17 159.1(3)
C5 C6 C18 C19 -158.3(3)
C7 C6 C18 C19 9.9(5)
C8 C9 C19 C18 -9.5(5)
C10 C9 C19 C18 155.4(3)
C8 C9 C19 C20 -157.4(3)
C10 C9 C19 C20 7.4(5)
C17 C18 C19 C9 -154.3(3)
C6 C18 C19 C9 -0.4(5)
C17 C18 C19 C20 -1.6(4)
C6 C18 C19 C20 152.3(3)
C17 C16 C20 C12 151.3(3)
C15 C16 C20 C12 -2.9(5)
C17 C16 C20 C19 -1.3(4)
C15 C16 C20 C19 -155.4(3)
C11 C12 C20 C16 -156.9(3)
C13 C12 C20 C16 9.9(5)
C11 C12 C20 C19 -7.8(5)
C13 C12 C20 C19 159.0(3)
C9 C19 C20 C16 154.8(3)
C18 C19 C20 C16 1.7(4)
C9 C19 C20 C12 0.6(5)
C18 C19 C20 C12 -152.5(3)
C15 C1 N1 S2 -85.6(4)
C2 C1 N1 S2 101.0(3)
C15 C1 N1 S1 93.5(3)
C2 C1 N1 S1 -79.9(3)
C1 N1 S1 O1 -23.7(3)
S2 N1 S1 O1 155.37(16)
C1 N1 S1 O2 -152.4(2)
S2 N1 S1 O2 26.7(2)
C1 N1 S1 C21 91.2(3)
S2 N1 S1 C21 -89.76(19)
O1 S1 C21 C22 -160.8(2)
O2 S1 C21 C22 -27.0(3)
N1 S1 C21 C22 87.7(2)
O1 S1 C21 C26 20.9(3)
O2 S1 C21 C26 154.6(2)
N1 S1 C21 C26 -90.6(2)
C26 C21 C22 C23 0.4(4)
S1 C21 C22 C23 -177.8(2)
C21 C22 C23 C24 1.4(4)
C22 C23 C24 C25 -2.5(5)
C23 C24 C25 C26 1.8(5)
C22 C21 C26 C25 -1.1(4)
S1 C21 C26 C25 177.2(2)
C24 C25 C26 C21 0.0(5)
C1 N1 S2 O4 -149.9(3)
S1 N1 S2 O4 31.0(2)
C1 N1 S2 O3 -20.7(3)
S1 N1 S2 O3 160.21(17)
C1 N1 S2 C27 94.1(3)
S1 N1 S2 C27 -84.91(19)
O4 S2 C27 C32 -28.2(3)
O3 S2 C27 C32 -160.8(2)
N1 S2 C27 C32 87.0(3)
O4 S2 C27 C28 154.4(2)
O3 S2 C27 C28 21.7(3)
N1 S2 C27 C28 -90.5(3)
C32 C27 C28 C29 -0.2(5)
S2 C27 C28 C29 177.2(3)
C27 C28 C29 C30 0.2(5)
C28 C29 C30 C31 0.2(6)
C29 C30 C31 C32 -0.7(6)
C30 C31 C32 C27 0.7(5)
C28 C27 C32 C31 -0.3(5)
S2 C27 C32 C31 -177.7(3)
C47 C33 C34 C35 2.9(9)
N2 C33 C34 C35 -173.6(5)
C33 C34 C35 C49 -12.2(8)
C33 C34 C35 C36 157.4(6)
C49 C35 C36 C37 11.6(8)
C34 C35 C36 C37 -158.0(7)
C35 C36 C37 C38 -1.2(10)
C36 C37 C38 C50 -10.4(9)
C36 C37 C38 C39 157.4(6)
C50 C38 C39 C40 9.0(8)
C37 C38 C39 C40 -158.7(8)
C38 C39 C40 C41 0.6(12)
C39 C40 C41 C51 -9.5(11)
C39 C40 C41 C42 157.4(7)
C51 C41 C42 C43 10.8(7)
C40 C41 C42 C43 -155.8(7)
C41 C42 C43 C44 -1.7(8)
C42 C43 C44 C52 -8.6(8)
C42 C43 C44 C45 157.7(5)
C52 C44 C45 C46 9.7(7)
C43 C44 C45 C46 -156.7(6)
C44 C45 C46 C47 -0.4(8)
C45 C46 C47 C48 -8.5(7)
C45 C46 C47 C33 157.1(5)
C34 C33 C47 C48 7.9(7)
N2 C33 C47 C48 -175.6(4)
C34 C33 C47 C46 -158.1(6)
N2 C33 C47 C46 18.5(7)
C46 C47 C48 C52 8.3(7)
C33 C47 C48 C52 -160.1(5)
C46 C47 C48 C49 159.1(5)
C33 C47 C48 C49 -9.3(7)
C36 C35 C49 C48 -160.5(5)
C34 C35 C49 C48 11.0(7)
C36 C35 C49 C50 -10.7(7)
C34 C35 C49 C50 160.8(6)
C47 C48 C49 C35 0.0(8)
C52 C48 C49 C35 154.0(5)
C47 C48 C49 C50 -153.9(5)
C52 C48 C49 C50 0.1(6)
C39 C38 C50 C51 -9.6(8)
C37 C38 C50 C51 160.1(6)
C39 C38 C50 C49 -158.2(5)
C37 C38 C50 C49 11.5(8)
C35 C49 C50 C38 -1.0(9)
C48 C49 C50 C38 152.9(5)
C35 C49 C50 C51 -153.4(5)
C48 C49 C50 C51 0.4(6)
C40 C41 C51 C50 9.1(8)
C42 C41 C51 C50 -160.0(5)
C40 C41 C51 C52 159.2(6)
C42 C41 C51 C52 -9.9(7)
C38 C50 C51 C41 0.4(9)
C49 C50 C51 C41 152.9(5)
C38 C50 C51 C52 -153.4(5)
C49 C50 C51 C52 -0.8(6)
C45 C44 C52 C48 -10.1(7)
C43 C44 C52 C48 158.2(5)
C45 C44 C52 C51 -158.6(5)
C43 C44 C52 C51 9.8(7)
C47 C48 C52 C44 1.2(8)
C49 C48 C52 C44 -153.2(5)
C47 C48 C52 C51 153.8(5)
C49 C48 C52 C51 -0.6(6)
C41 C51 C52 C44 -0.4(8)
C50 C51 C52 C44 153.8(5)
C41 C51 C52 C48 -153.4(5)
C50 C51 C52 C48 0.9(6)
C34 C33 N2 C129 170.9(13)
C47 C33 N2 C129 -5.9(9)
C34 C33 N2 S4 -92.8(5)
C47 C33 N2 S4 90.4(4)
C34 C33 N2 S3 82.4(5)
C47 C33 N2 S3 -94.4(4)
C129 N2 S3 O6 120.5(5)
C33 N2 S3 O6 150.5(3)
S4 N2 S3 O6 -34.6(2)
C129 N2 S3 O5 -8.8(5)
C33 N2 S3 O5 21.1(3)
S4 N2 S3 O5 -163.95(15)
C129 N2 S3 C53 -123.1(5)
C33 N2 S3 C53 -93.1(3)
S4 N2 S3 C53 81.78(18)
O6 S3 C53 C54 22.2(3)
O5 S3 C53 C54 156.5(2)
N2 S3 C53 C54 -92.6(3)
O6 S3 C53 C58 -158.5(2)
O5 S3 C53 C58 -24.2(3)
N2 S3 C53 C58 86.6(2)
C58 C53 C54 C55 -1.8(5)
S3 C53 C54 C55 177.4(2)
C53 C54 C55 C56 -1.2(5)
C54 C55 C56 C57 3.8(5)
C55 C56 C57 C58 -3.4(5)
C56 C57 C58 C53 0.4(4)
C54 C53 C58 C57 2.2(4)
S3 C53 C58 C57 -177.0(2)
C129 N2 S4 O8 52.9(5)
C33 N2 S4 O8 23.1(3)
S3 N2 S4 O8 -152.02(16)
C129 N2 S4 O7 -177.5(5)
C33 N2 S4 O7 152.7(3)
S3 N2 S4 O7 -22.4(2)
C129 N2 S4 C59 -61.5(5)
C33 N2 S4 C59 -91.3(3)
S3 N2 S4 C59 93.64(18)
O8 S4 C59 C64 -24.0(3)
O7 S4 C59 C64 -156.3(2)
N2 S4 C59 C64 89.0(3)
O8 S4 C59 C60 157.2(2)
O7 S4 C59 C60 24.9(3)
N2 S4 C59 C60 -89.8(2)
C64 C59 C60 C61 2.2(4)
S4 C59 C60 C61 -179.1(2)
C59 C60 C61 C62 -1.4(4)
C60 C61 C62 C63 -1.3(5)
C61 C62 C63 C64 3.3(5)
C60 C59 C64 C63 -0.3(5)
S4 C59 C64 C63 -179.0(3)
C62 C63 C64 C59 -2.4(5)
C79 C65 C66 C67 0.2(5)
N3 C65 C66 C67 178.0(3)
C65 C66 C67 C81 11.0(4)
C65 C66 C67 C68 -156.9(3)
C81 C67 C68 C69 -8.8(4)
C66 C67 C68 C69 159.5(3)
C67 C68 C69 C70 1.0(5)
C68 C69 C70 C82 6.6(4)
C68 C69 C70 C71 -159.9(3)
C82 C70 C71 C72 -11.1(5)
C69 C70 C71 C72 155.7(3)
C70 C71 C72 C73 1.8(5)
C71 C72 C73 C83 8.7(5)
C71 C72 C73 C74 -157.4(4)
C83 C73 C74 C75 -8.8(5)
C72 C73 C74 C75 157.4(3)
C73 C74 C75 C76 0.3(5)
C74 C75 C76 C84 9.1(5)
C74 C75 C76 C77 -158.5(3)
C84 C76 C77 C78 -9.4(5)
C75 C76 C77 C78 157.8(3)
C76 C77 C78 C79 1.1(5)
C77 C78 C79 C80 7.6(4)
C77 C78 C79 C65 -159.7(3)
C66 C65 C79 C80 -11.1(4)
N3 C65 C79 C80 171.1(3)
C66 C65 C79 C78 156.5(3)
N3 C65 C79 C78 -21.4(5)
C78 C79 C80 C84 -8.3(4)
C65 C79 C80 C84 161.1(3)
C78 C79 C80 C81 -158.1(3)
C65 C79 C80 C81 11.3(4)
C66 C67 C81 C82 -160.2(3)
C68 C67 C81 C82 9.9(4)
C66 C67 C81 C80 -11.0(4)
C68 C67 C81 C80 159.1(3)
C79 C80 C81 C67 -0.6(5)
C84 C80 C81 C67 -154.7(3)
C79 C80 C81 C82 153.9(3)
C84 C80 C81 C82 -0.2(3)
C67 C81 C82 C83 153.5(3)
C80 C81 C82 C83 0.6(3)
C67 C81 C82 C70 -2.9(5)
C80 C81 C82 C70 -155.8(3)
C71 C70 C82 C83 10.6(5)
C69 C70 C82 C83 -158.4(3)
C71 C70 C82 C81 163.1(3)
C69 C70 C82 C81 -5.8(4)
C81 C82 C83 C84 -0.8(4)
C70 C82 C83 C84 154.5(3)
C81 C82 C83 C73 -155.5(3)
C70 C82 C83 C73 -0.2(5)
C74 C73 C83 C82 159.1(3)
C72 C73 C83 C82 -9.5(5)
C74 C73 C83 C84 8.0(5)
C72 C73 C83 C84 -160.7(3)
C82 C83 C84 C76 -152.6(3)
C73 C83 C84 C76 1.8(5)
C82 C83 C84 C80 0.6(4)
C73 C83 C84 C80 155.0(3)
C77 C76 C84 C83 158.9(3)
C75 C76 C84 C83 -10.3(5)
C77 C76 C84 C80 9.1(5)
C75 C76 C84 C80 -160.1(3)
C79 C80 C84 C83 -154.2(3)
C81 C80 C84 C83 -0.2(3)
C79 C80 C84 C76 -0.2(5)
C81 C80 C84 C76 153.8(3)
C66 C65 N3 S5 -79.8(3)
C79 C65 N3 S5 98.2(3)
C66 C65 N3 S6 97.2(3)
C79 C65 N3 S6 -84.8(3)
C65 N3 S5 O10 -153.3(2)
S6 N3 S5 O10 29.9(2)
C65 N3 S5 O9 -23.3(3)
S6 N3 S5 O9 159.84(16)
C65 N3 S5 C85 90.7(2)
S6 N3 S5 C85 -86.14(19)
O10 S5 C85 C86 150.9(2)
O9 S5 C85 C86 17.1(3)
N3 S5 C85 C86 -94.5(2)
O10 S5 C85 C90 -27.2(3)
O9 S5 C85 C90 -161.1(2)
N3 S5 C85 C90 87.4(2)
C90 C85 C86 C87 -0.7(4)
S5 C85 C86 C87 -178.9(2)
C85 C86 C87 C88 0.6(4)
C86 C87 C88 C89 -0.4(5)
C87 C88 C89 C90 0.4(5)
C88 C89 C90 C85 -0.6(5)
C86 C85 C90 C89 0.7(4)
S5 C85 C90 C89 178.8(2)
C65 N3 S6 O12 -16.2(3)
S5 N3 S6 O12 160.72(16)
C65 N3 S6 O11 -145.0(2)
S5 N3 S6 O11 31.9(2)
C65 N3 S6 C91 98.0(2)
S5 N3 S6 C91 -85.02(19)
O12 S6 C91 C96 29.2(3)
O11 S6 C91 C96 161.7(2)
N3 S6 C91 C96 -82.6(2)
O12 S6 C91 C92 -145.7(2)
O11 S6 C91 C92 -13.2(3)
N3 S6 C91 C92 102.5(2)
C96 C91 C92 C93 -0.2(4)
S6 C91 C92 C93 174.6(2)
C91 C92 C93 C94 0.0(4)
C92 C93 C94 C95 0.5(5)
C93 C94 C95 C96 -0.7(5)
C94 C95 C96 C91 0.5(5)
C92 C91 C96 C95 0.0(4)
S6 C91 C96 C95 -174.8(2)
C111 C97 C98 C99 -0.8(7)
N4 C97 C98 C99 -177.4(4)
C97 C98 C99 C113 -10.7(6)
C97 C98 C99 C100 155.9(4)
C113 C99 C100 C101 7.4(7)
C98 C99 C100 C101 -158.8(6)
C99 C100 C101 C102 1.5(9)
C100 C101 C102 C114 -10.4(9)
C100 C101 C102 C103 156.8(5)
C114 C102 C103 C104 10.1(7)
C101 C102 C103 C104 -157.1(7)
C102 C103 C104 C105 0.6(11)
C103 C104 C105 C115 -10.3(10)
C103 C104 C105 C106 156.6(6)
C115 C105 C106 C107 11.0(7)
C104 C105 C106 C107 -156.0(7)
C105 C106 C107 C108 -1.4(9)
C106 C107 C108 C116 -8.9(8)
C106 C107 C108 C109 156.0(5)
C116 C108 C109 C110 7.3(6)
C107 C108 C109 C110 -157.7(5)
C108 C109 C110 C111 1.1(7)
C109 C110 C111 C112 -8.9(6)
C109 C110 C111 C97 157.2(4)
C98 C97 C111 C112 11.8(6)
N4 C97 C111 C112 -171.6(3)
C98 C97 C111 C110 -154.7(5)
N4 C97 C111 C110 22.0(6)
C110 C111 C112 C113 157.3(4)
C97 C111 C112 C113 -11.4(6)
C110 C111 C112 C116 8.3(6)
C97 C111 C112 C116 -160.4(4)
C100 C99 C113 C112 -157.1(4)
C98 C99 C113 C112 11.4(6)
C100 C99 C113 C114 -7.3(6)
C98 C99 C113 C114 161.1(4)
C111 C112 C113 C99 -0.1(7)
C116 C112 C113 C99 152.4(4)
C111 C112 C113 C114 -153.1(4)
C116 C112 C113 C114 -0.7(5)
C103 C102 C114 C115 -11.0(6)
C101 C102 C114 C115 158.2(5)
C103 C102 C114 C113 -158.5(4)
C101 C102 C114 C113 10.6(7)
C99 C113 C114 C102 -2.0(7)
C112 C113 C114 C102 152.1(4)
C99 C113 C114 C115 -154.0(4)
C112 C113 C114 C115 0.2(5)
C106 C105 C115 C114 -159.5(4)
C104 C105 C115 C114 9.7(7)
C106 C105 C115 C116 -10.7(6)
C104 C105 C115 C116 158.5(5)
C102 C114 C115 C105 1.1(7)
C113 C114 C115 C105 153.1(4)
C102 C114 C115 C116 -151.6(4)
C113 C114 C115 C116 0.4(5)
C109 C108 C116 C112 -8.1(6)
C107 C108 C116 C112 159.1(5)
C109 C108 C116 C115 -157.8(4)
C107 C108 C116 C115 9.4(7)
C111 C112 C116 C108 0.3(7)
C113 C112 C116 C108 -152.6(4)
C111 C112 C116 C115 153.8(4)
C113 C112 C116 C115 0.9(5)
C105 C115 C116 C108 0.5(7)
C114 C115 C116 C108 153.2(4)
C105 C115 C116 C112 -153.4(4)
C114 C115 C116 C112 -0.8(5)
C98 C97 N4 C149 173.4(14)
C111 C97 N4 C149 -3.4(11)
C98 C97 N4 S7 76.6(4)
C111 C97 N4 S7 -100.2(3)
C98 C97 N4 S8 -90.5(4)
C111 C97 N4 S8 92.7(4)
C149 N4 S7 O14 122.9(6)
C97 N4 S7 O14 153.3(3)
S8 N4 S7 O14 -40.4(2)
C149 N4 S7 O13 -5.8(6)
C97 N4 S7 O13 24.6(3)
S8 N4 S7 O13 -169.14(16)
C149 N4 S7 C117 -120.0(6)
C97 N4 S7 C117 -89.7(3)
S8 N4 S7 C117 76.60(19)
O14 S7 C117 C118 -154.1(2)
O13 S7 C117 C118 -20.9(3)
N4 S7 C117 C118 90.3(2)
O14 S7 C117 C122 25.2(3)
O13 S7 C117 C122 158.5(2)
N4 S7 C117 C122 -90.3(3)
C122 C117 C118 C119 2.0(5)
S7 C117 C118 C119 -178.6(2)
C117 C118 C119 C120 -1.1(4)
C118 C119 C120 C121 -0.1(5)
C119 C120 C121 C122 0.5(5)
C120 C121 C122 C117 0.4(5)
C118 C117 C122 C121 -1.7(5)
S7 C117 C122 C121 179.0(2)
C149 N4 S8 O16 174.7(6)
C97 N4 S8 O16 145.0(3)
S7 N4 S8 O16 -21.6(2)
C149 N4 S8 O15 45.4(6)
C97 N4 S8 O15 15.7(3)
S7 N4 S8 O15 -150.83(17)
C149 N4 S8 C123 -69.2(6)
C97 N4 S8 C123 -98.9(3)
S7 N4 S8 C123 94.56(19)
O16 S8 C123 C124 -165.0(2)
O15 S8 C123 C124 -31.6(3)
N4 S8 C123 C124 80.4(3)
O16 S8 C123 C128 10.6(3)
O15 S8 C123 C128 144.1(2)
N4 S8 C123 C128 -103.9(2)
C128 C123 C124 C125 1.1(5)
S8 C123 C124 C125 176.6(2)
C123 C124 C125 C126 -1.7(5)
C124 C125 C126 C127 1.2(5)
C125 C126 C127 C128 0.0(5)
C126 C127 C128 C123 -0.6(5)
C124 C123 C128 C127 0.0(5)
S8 C123 C128 C127 -175.5(2)
C33 N2 C129 C130 -175.5(17)
S4 N2 C129 C130 87.3(9)
S3 N2 C129 C130 -69.4(9)
C33 N2 C129 C143 0.2(6)
S4 N2 C129 C143 -97.0(7)
S3 N2 C129 C143 106.3(7)
C143 C129 C130 C131 3.8(14)
N2 C129 C130 C131 179.2(7)
C129 C130 C131 C145 5.9(12)
C129 C130 C131 C132 -157.6(9)
C145 C131 C132 C133 -8.4(14)
C130 C131 C132 C133 155.1(11)
C131 C132 C133 C134 -1.0(18)
C132 C133 C134 C146 8.9(15)
C132 C133 C134 C135 -152.6(11)
C146 C134 C135 C136 -8.1(16)
C133 C134 C135 C136 152.9(14)
C134 C135 C136 C137 -1(2)
C135 C136 C137 C138 -157.3(13)
C135 C136 C137 C147 11(2)
C147 C137 C138 C139 -8.5(14)
C136 C137 C138 C139 159.8(15)
C137 C138 C139 C140 -1(2)
C138 C139 C140 C148 8.3(18)
C138 C139 C140 C141 -156.8(12)
C148 C140 C141 C142 -12.8(12)
C139 C140 C141 C142 152.1(12)
C140 C141 C142 C143 2.2(16)
C141 C142 C143 C144 10.1(15)
C141 C142 C143 C129 -157.6(10)
C130 C129 C143 C144 -10.9(13)
N2 C129 C143 C144 173.3(6)
C130 C129 C143 C142 157.0(10)
N2 C129 C143 C142 -18.8(14)
C142 C143 C144 C145 -161.0(10)
C129 C143 C144 C145 9.0(13)
C142 C143 C144 C148 -11.6(13)
C129 C143 C144 C148 158.4(9)
C143 C144 C145 C131 0.4(15)
C148 C144 C145 C131 -152.2(9)
C143 C144 C145 C146 153.3(9)
C148 C144 C145 C146 0.7(11)
C130 C131 C145 C144 -8.0(13)
C132 C131 C145 C144 158.9(9)
C130 C131 C145 C146 -157.3(9)
C132 C131 C145 C146 9.5(12)
C135 C134 C146 C145 157.2(9)
C133 C134 C146 C145 -7.7(13)
C135 C134 C146 C147 7.1(13)
C133 C134 C146 C147 -157.8(10)
C144 C145 C146 C134 -155.1(9)
C131 C145 C146 C134 -1.6(15)
C144 C145 C146 C147 -1.1(11)
C131 C145 C146 C147 152.5(9)
C134 C146 C147 C148 155.8(9)
C145 C146 C147 C148 1.0(12)
C134 C146 C147 C137 3.4(16)
C145 C146 C147 C137 -151.4(10)
C138 C137 C147 C148 9.5(14)
C136 C137 C147 C148 -161.3(13)
C138 C137 C147 C146 158.7(10)
C136 C137 C147 C146 -12.1(16)
C146 C147 C148 C140 -154.3(9)
C137 C147 C148 C140 -1.6(17)
C146 C147 C148 C144 -0.6(12)
C137 C147 C148 C144 152.1(10)
C139 C140 C148 C147 -7.2(15)
C141 C140 C148 C147 160.9(10)
C139 C140 C148 C144 -156.6(10)
C141 C140 C148 C144 11.4(13)
C145 C144 C148 C147 -0.1(11)
C143 C144 C148 C147 -153.3(9)
C145 C144 C148 C140 154.1(9)
C143 C144 C148 C140 0.9(14)
C97 N4 C149 C150 -173(2)
S7 N4 C149 C150 -75.1(13)
S8 N4 C149 C150 89.4(12)
C97 N4 C149 C163 4.1(7)
S7 N4 C149 C163 102.2(9)
S8 N4 C149 C163 -93.3(9)
C163 C149 C150 C151 -2(2)
N4 C149 C150 C151 175.3(10)
C149 C150 C151 C165 13.5(18)
C149 C150 C151 C152 -158.3(14)
C165 C151 C152 C153 -14(2)
C150 C151 C152 C153 158.4(17)
C151 C152 C153 C154 3(3)
C152 C153 C154 C155 -157.4(16)
C152 C153 C154 C166 9(2)
C153 C154 C155 C156 156(2)
C166 C154 C155 C156 -10(2)
C154 C155 C156 C157 -2(4)
C155 C156 C157 C167 13(3)
C155 C156 C157 C158 -153.8(19)
C167 C157 C158 C159 -12(2)
C156 C157 C158 C159 155(2)
C157 C158 C159 C160 8(3)
C158 C159 C160 C168 1(3)
C158 C159 C160 C161 -161.6(16)
C159 C160 C161 C162 151.5(18)
C168 C160 C161 C162 -10.8(17)
C160 C161 C162 C163 0(2)
C161 C162 C163 C164 9(2)
C161 C162 C163 C149 -155.6(13)
C150 C149 C163 C162 155.6(15)
N4 C149 C163 C162 -21.7(19)
C150 C149 C163 C164 -9.5(17)
N4 C149 C163 C164 173.3(8)
C162 C163 C164 C165 -159.2(14)
C149 C163 C164 C165 8.8(17)
C162 C163 C164 C168 -7.9(18)
C149 C163 C164 C168 160.1(12)
C168 C164 C165 C151 -151.1(12)
C163 C164 C165 C151 3(2)
C168 C164 C165 C166 0.0(15)
C163 C164 C165 C166 154.6(12)
C152 C151 C165 C164 159.3(13)
C150 C151 C165 C164 -14.4(18)
C152 C151 C165 C166 12.1(17)
C150 C151 C165 C166 -161.6(13)
C155 C154 C166 C167 12.1(19)
C153 C154 C166 C167 -157.0(16)
C155 C154 C166 C165 158.5(13)
C153 C154 C166 C165 -11(2)
C164 C165 C166 C167 -1.1(15)
C151 C165 C166 C167 150.3(13)
C164 C165 C166 C154 -151.8(13)
C151 C165 C166 C154 0(2)
C158 C157 C167 C168 8(2)
C156 C157 C167 C168 -161.0(19)
C158 C157 C167 C166 158.3(13)
C156 C157 C167 C166 -11(2)
C154 C166 C167 C168 152.8(13)
C165 C166 C167 C168 1.8(16)
C154 C166 C167 C157 -1(2)
C165 C166 C167 C157 -152.4(13)
C157 C167 C168 C164 152.1(13)
C166 C167 C168 C164 -1.8(16)
C157 C167 C168 C160 0(2)
C166 C167 C168 C160 -153.6(13)
C165 C164 C168 C167 1.1(15)
C163 C164 C168 C167 -154.5(12)
C165 C164 C168 C160 153.1(12)
C163 C164 C168 C160 -3(2)
C159 C160 C168 C167 -5(2)
C161 C160 C168 C167 159.9(13)
C159 C160 C168 C164 -152.8(17)
C161 C160 C168 C164 12.0(18)
